data_4133369
loop_
_publ_author_name
'Xuan, Weimin'
'Pow, Robert'
'Watfa, Nancy'
'Zheng, Qi'
'Surman, Andrew J.'
'Long, De-Liang'
'Cronin, Leroy'

_publ_section_title
;
 Stereoselective Assembly of Gigantic Chiral Molybdenum Blue Wheels Using
 Lanthanide Ions and Amino Acids.
;
_journal_issue 3
_journal_name_full 'Journal of the American Chemical Society'
_journal_page_first 1242
_journal_page_last 1250
_journal_paper_doi 10.1021/jacs.8b09750
_journal_volume 141
_journal_year 2019
_chemical_absolute_configuration none
_chemical_formula_sum 'C86 H534 Ce4 Mo124 N16 Na2 O604'
_chemical_formula_weight 23962.28
_space_group_crystal_system orthorhombic
_space_group_IT_number 18
_space_group_name_Hall 'P 2 2ab'
_space_group_name_H-M_alt 'P 21 21 2'
_atom_sites_solution_hydrogens geom
_atom_sites_solution_primary direct
_atom_sites_solution_secondary difmap
_audit_creation_method SHELXL-2016/6
_cell_angle_alpha 90
_cell_angle_beta 90
_cell_angle_gamma 90
_cell_formula_units_Z 2
_cell_length_a 34.9681(11)
_cell_length_b 45.6548(15)
_cell_length_c 20.6531(7)
_cell_measurement_reflns_used 9897
_cell_measurement_temperature 150(2)
_cell_measurement_theta_max 28.2
_cell_measurement_theta_min 2.20
_cell_volume 32971.9(19)
_computing_cell_refinement Apex2
_computing_data_collection Apex2
_computing_data_reduction Apex2
_computing_molecular_graphics Diamond3
_computing_publication_material WinGX
_computing_structure_refinement 'SHELXL-2016/6 (Sheldrick, 2016)'
_computing_structure_solution 'SHELXL-97 (Sheldrick, 2008)'
_diffrn_ambient_temperature 150(2)
_diffrn_measured_fraction_theta_full 0.999
_diffrn_measured_fraction_theta_max 0.999
_diffrn_measurement_device_type 'Bruker Apex II Quasar'
_diffrn_measurement_method '\w & \f scans'
_diffrn_radiation_type MoK\a
_diffrn_radiation_wavelength 0.71073
_diffrn_reflns_av_R_equivalents 0.0449
_diffrn_reflns_av_unetI/netI 0.0288
_diffrn_reflns_Laue_measured_fraction_full 0.999
_diffrn_reflns_Laue_measured_fraction_max 0.999
_diffrn_reflns_limit_h_max 43
_diffrn_reflns_limit_h_min -43
_diffrn_reflns_limit_k_max 56
_diffrn_reflns_limit_k_min -55
_diffrn_reflns_limit_l_max 25
_diffrn_reflns_limit_l_min -25
_diffrn_reflns_number 432791
_diffrn_reflns_point_group_measured_fraction_full 1.000
_diffrn_reflns_point_group_measured_fraction_max 1.000
_diffrn_reflns_theta_full 25.242
_diffrn_reflns_theta_max 25.999
_diffrn_reflns_theta_min 0.986
_diffrn_source '1uS Microfocus x-ray'
_exptl_absorpt_coefficient_mu 2.656
_exptl_absorpt_correction_T_max 0.7457
_exptl_absorpt_correction_T_min 0.5797
_exptl_absorpt_correction_type empirical
_exptl_absorpt_process_details SADABS-2014/5
_exptl_crystal_colour 'deep blue'
_exptl_crystal_density_diffrn 2.414
_exptl_crystal_density_method none
_exptl_crystal_description block
_exptl_crystal_F_000 22912
_exptl_crystal_size_max 0.100
_exptl_crystal_size_mid 0.100
_exptl_crystal_size_min 0.060
_refine_diff_density_max 1.879
_refine_diff_density_min -1.555
_refine_diff_density_rms 0.202
_refine_ls_abs_structure_details
;
 Flack x determined using 27787 quotients [(I+)-(I-)]/[(I+)+(I-)]
 (Parsons, Flack and Wagner, Acta Cryst. B69 (2013) 249-259).
;
_refine_ls_abs_structure_Flack -0.027(3)
_refine_ls_extinction_method none
_refine_ls_goodness_of_fit_ref 1.106
_refine_ls_hydrogen_treatment constr
_refine_ls_matrix_type full
_refine_ls_number_parameters 3455
_refine_ls_number_reflns 64775
_refine_ls_number_restraints 0
_refine_ls_restrained_S_all 1.106
_refine_ls_R_factor_all 0.0460
_refine_ls_R_factor_gt 0.0408
_refine_ls_shift/su_max 0.003
_refine_ls_shift/su_mean 0.000
_refine_ls_structure_factor_coef Fsqd
_refine_ls_weighting_details 'w=1/[\s^2^(Fo^2^)+(0.0436P)^2^+367.4526P] where P=(Fo^2^+2Fc^2^)/3'
_refine_ls_weighting_scheme calc
_refine_ls_wR_factor_gt 0.1042
_refine_ls_wR_factor_ref 0.1115
_reflns_Friedel_coverage 0.888
_reflns_Friedel_fraction_full 1.000
_reflns_Friedel_fraction_max 1.000
_reflns_number_gt 61336
_reflns_number_total 64775
_reflns_threshold_expression 'I > 2\s(I)'
_cod_data_source_file 4-d-wx7683.cif
_cod_data_source_block wx7683
_cod_depositor_comments
;
The following automatic conversions were performed:

data item '_atom_sites_solution_primary' value 'direct methods' was
changed to 'direct'.

Automatic conversion script
Id: cif_fix_values 6909 2019-04-08 15:41:33Z antanas 
;
_cod_database_code 4133369
_shelx_shelxl_version_number 2016/6
_shelx_space_group_comment
;
The symmetry employed for this shelxl refinement is uniquely defined
by the following loop, which should always be used as a source of
symmetry information in preference to the above space-group names.
They are only intended as comments.
;
_shelx_estimated_absorpt_t_min 0.777
_shelx_estimated_absorpt_t_max 0.857

loop_
_space_group_symop_operation_xyz
'x, y, z'
'-x, -y, z'
'-x+1/2, y+1/2, -z'
'x+1/2, -y+1/2, -z'

loop_
_atom_site_label
_atom_site_type_symbol
_atom_site_fract_x
_atom_site_fract_y
_atom_site_fract_z
_atom_site_U_iso_or_equiv
_atom_site_adp_type
_atom_site_occupancy
_atom_site_site_symmetry_order
_atom_site_calc_flag
_atom_site_refinement_flags_posn
_atom_site_refinement_flags_adp
_atom_site_refinement_flags_occupancy
_atom_site_disorder_assembly
_atom_site_disorder_group
Mo1 Mo 0.82033(3) -0.29883(2) 0.35071(5) 0.0181(2) Uani 1 1 d . . . . .
Mo2 Mo 0.79877(3) -0.23552(2) 0.26047(5) 0.0199(2) Uani 1 1 d . . . . .
Mo3 Mo 0.71840(3) -0.25903(2) 0.33878(5) 0.0173(2) Uani 1 1 d . . . . .
Mo4 Mo 0.64930(3) -0.20738(2) 0.16347(5) 0.0176(2) Uani 1 1 d . . . . .
Mo5 Mo 0.60048(3) -0.12769(2) 0.15365(5) 0.0187(2) Uani 1 1 d . . . . .
Mo6 Mo 0.59952(3) -0.12850(2) 0.31448(5) 0.0189(2) Uani 1 1 d . . . . .
Mo7 Mo 0.87021(3) 0.27631(2) 0.17145(5) 0.0199(2) Uani 1 1 d . . . . .
Mo8 Mo 0.86775(3) 0.27903(2) 0.33262(5) 0.0184(2) Uani 1 1 d . . . . .
Mo9 Mo 0.77815(3) 0.23399(2) 0.16748(5) 0.0177(2) Uani 1 1 d . . . . .
Mo10 Mo 0.77204(3) 0.23495(2) 0.32891(5) 0.0164(2) Uani 1 1 d . . . . .
Mo11 Mo 0.70070(3) 0.17531(2) 0.32983(5) 0.0170(2) Uani 1 1 d . . . . .
Mo12 Mo 0.69756(3) 0.18197(2) 0.17018(5) 0.0177(2) Uani 1 1 d . . . . .
Mo15 Mo 0.81837(3) -0.30153(2) 0.18914(5) 0.0176(2) Uani 1 1 d . . . . .
Mo16 Mo 0.58142(3) -0.04921(2) 0.31260(5) 0.0201(2) Uani 1 1 d . . . . .
Mo17 Mo 0.79321(3) -0.23874(2) 0.42417(5) 0.0188(2) Uani 1 1 d . . . . .
Mo18 Mo 0.68273(3) -0.14251(2) 0.23950(5) 0.0215(2) Uani 1 1 d . . . . .
Mo19 Mo 0.59139(3) -0.04745(2) 0.15052(5) 0.0200(2) Uani 1 1 d . . . . .
Mo20 Mo 0.84864(3) 0.21868(2) 0.41043(5) 0.0213(2) Uani 1 1 d . . . . .
Mo21 Mo 0.79256(3) 0.15986(2) 0.40855(5) 0.0195(2) Uani 1 1 d . . . . .
Mo22 Mo 1.07833(3) 0.31608(2) 0.19191(5) 0.0195(2) Uani 1 1 d . . . . .
Mo23 Mo 0.64612(3) -0.20121(2) 0.32441(5) 0.0182(2) Uani 1 1 d . . . . .
Mo24 Mo 0.94237(3) 0.23062(2) 0.42143(5) 0.0185(2) Uani 1 1 d . . . . .
Mo25 Mo 0.63908(3) 0.10877(2) 0.32605(5) 0.0178(2) Uani 1 1 d . . . . .
Mo26 Mo 0.66142(3) -0.01150(3) 0.23708(5) 0.0234(2) Uani 1 1 d . . . . .
Mo27 Mo 0.96882(3) 0.30053(2) 0.34744(5) 0.0199(2) Uani 1 1 d . . . . .
Mo28 Mo 0.96758(3) 0.30701(2) 0.18600(5) 0.0206(2) Uani 1 1 d . . . . .
Mo29 Mo 1.02983(3) 0.26965(3) 0.10219(5) 0.0199(2) Uani 1 1 d . . . . .
Mo30 Mo 0.74782(3) -0.19989(2) 0.07874(5) 0.0197(2) Uani 1 1 d . . . . .
Mo31 Mo 0.87839(3) -0.24996(2) 0.09853(5) 0.0200(2) Uani 1 1 d . . . . .
Mo32 Mo 0.69311(3) 0.05264(3) 0.07116(6) 0.0230(2) Uani 1 1 d . . . . .
Mo33 Mo 0.59589(3) 0.03550(2) 0.31594(5) 0.0188(2) Uani 1 1 d . . . . .
Mo34 Mo 0.85870(3) 0.21303(3) 0.24700(6) 0.0276(2) Uani 1 1 d . . . . .
Mo35 Mo 1.07494(3) 0.30780(2) 0.35346(5) 0.0189(2) Uani 1 1 d . . . . .
Mo36 Mo 0.72415(3) -0.26380(2) 0.17864(5) 0.0167(2) Uani 1 1 d . . . . .
Mo37 Mo 0.63462(3) 0.11070(2) 0.16393(5) 0.0184(2) Uani 1 1 d . . . . .
Mo38 Mo 0.67657(3) -0.15120(2) 0.07699(5) 0.0207(2) Uani 1 1 d . . . . .
Mo39 Mo 0.60420(3) 0.03339(2) 0.15476(5) 0.0195(2) Uani 1 1 d . . . . .
Mo40 Mo 0.71403(3) 0.12343(2) 0.08551(5) 0.0204(2) Uani 1 1 d . . . . .
Mo41 Mo 0.94721(3) 0.23387(3) 0.09543(6) 0.0222(2) Uani 1 1 d . . . . .
Mo42 Mo 1.03091(3) 0.25646(2) 0.26578(5) 0.0229(2) Uani 1 1 d . . . . .
Mo43 Mo 0.79303(3) 0.16483(3) 0.08278(5) 0.0212(2) Uani 1 1 d . . . . .
Mo44 Mo 0.97749(3) 0.19241(3) 0.57738(6) 0.0257(2) Uani 1 1 d . . . . .
Mo45 Mo 0.78090(3) 0.08989(3) 0.00137(6) 0.0264(2) Uani 1 1 d . . . . .
Mo46 Mo 0.64244(3) -0.01272(2) 0.40102(5) 0.0206(2) Uani 1 1 d . . . . .
Mo47 Mo 0.73355(6) -0.18192(4) 0.41230(9) 0.0218(4) Uani 0.9 1 d . . P A 1
Mo48 Mo 0.72534(3) 0.11625(3) 0.24780(5) 0.0247(2) Uani 1 1 d . . . . .
Mo49 Mo 0.68997(3) 0.04992(3) 0.41211(6) 0.0250(2) Uani 1 1 d . . . . .
Mo50 Mo 0.67397(3) -0.07875(3) 0.06414(6) 0.0229(2) Uani 1 1 d . . . . .
Mo51 Mo 0.66614(3) -0.08337(3) 0.40829(6) 0.0260(2) Uani 1 1 d . . . . .
Mo52 Mo 1.07852(3) 0.19159(3) 0.57309(7) 0.0367(3) Uani 1 1 d . . . . .
Mo53 Mo 1.04251(3) 0.20859(3) 0.01474(6) 0.0309(3) Uani 1 1 d . . . . .
Mo54 Mo 0.82137(4) 0.10910(3) 0.55077(6) 0.0296(3) Uani 1 1 d . . . . .
Mo55 Mo 0.74374(4) 0.02291(3) -0.08079(6) 0.0288(3) Uani 1 1 d . . . . .
Mo56 Mo 0.73972(4) -0.05438(3) -0.07537(6) 0.0347(3) Uani 1 1 d . . . . .
Mo57 Mo 0.88722(3) 0.16643(3) 0.49971(7) 0.0328(3) Uani 1 1 d . . . . .
Mo58 Mo 0.86343(9) 0.13697(6) -0.04848(13) 0.0217(5) Uani 0.82 1 d . . P B 1
Mo59 Mo 0.95415(3) 0.16371(3) -0.00232(7) 0.0320(3) Uani 1 1 d . . . . .
Mo60 Mo 0.88758(4) -0.24251(4) 0.43542(10) 0.0275(4) Uani 0.9 1 d . . P C 1
Mo61 Mo 0.77294(5) 0.04376(3) 0.52901(8) 0.0448(4) Uani 1 1 d . . . . .
Mo62 Mo 0.74779(8) -0.13029(6) -0.01983(12) 0.0260(5) Uani 0.75 1 d . . P D 1
Mo63 Mo 0.82717(4) -0.17977(3) 0.50124(10) 0.0504(4) Uani 1 1 d . . . . .
Mo64 Mo 0.72141(5) -0.02300(3) 0.48892(9) 0.0502(4) Uani 1 1 d . . . . .
M47 Mo 0.7240(5) -0.1883(5) 0.4365(13) 0.045(5) Uani 0.1 1 d . . P E 2
M58 Mo 0.8677(4) 0.1286(3) -0.0320(9) 0.037(3) Uani 0.18 1 d . . P F 2
M60 Mo 0.8841(4) -0.2511(3) 0.4608(7) 0.016(3) Uani 0.1 1 d . . P G 2
M62 Mo 0.7548(2) -0.12489(17) 0.0039(3) 0.0235(15) Uani 0.25 1 d . . P H 2
Ce1 Ce 0.84359(2) -0.18630(2) -0.03293(4) 0.02231(15) Uani 1 1 d . . . . .
Ce2 Ce 0.75133(2) -0.10993(2) 0.53221(4) 0.02949(17) Uani 1 1 d . . . . .
Na1 Na 0.0885(4) 0.9178(3) 0.8079(7) 0.120(4) Uiso 1 1 d . . . . .
O1 O 0.6133(3) 0.1295(2) 0.3766(4) 0.026(2) Uani 1 1 d . . . . .
O2 O 0.6706(3) 0.08564(19) 0.3860(5) 0.0238(19) Uani 1 1 d . . . . .
O3 O 0.6444(4) 0.0577(2) 0.4935(5) 0.045(3) Uani 1 1 d . . . . .
O4 O 0.7217(3) 0.0574(2) 0.4756(6) 0.043(3) Uani 1 1 d . . . . .
O5 O 0.7185(3) 0.0419(2) 0.3478(5) 0.033(2) Uani 1 1 d . . . . .
O6 O 0.6084(2) 0.07486(19) 0.3155(4) 0.0198(18) Uani 1 1 d . . . . .
O7 O 0.6821(2) 0.13789(18) 0.1642(4) 0.0183(17) Uani 1 1 d . . . . .
O8 O 0.6194(2) 0.12394(18) 0.2451(4) 0.0209(18) Uani 1 1 d . . . . .
O9 O 0.6083(3) 0.1310(2) 0.1130(5) 0.028(2) Uani 1 1 d . . . . .
O10 O 0.6105(2) 0.0751(2) 0.1646(4) 0.0211(18) Uani 1 1 d . . . . .
O11 O 0.5577(3) 0.0350(2) 0.3647(4) 0.0236(19) Uani 1 1 d . . . . .
O12 O 0.6406(3) 0.02932(19) 0.3741(4) 0.0224(19) Uani 1 1 d . . . . .
O13 O 0.6071(3) -0.0091(2) 0.4563(5) 0.027(2) Uani 1 1 d . . . . .
O14 O 0.6844(3) 0.0081(2) 0.4454(5) 0.027(2) Uani 1 1 d . . . . .
O15 O 0.6761(3) -0.0423(2) 0.4448(5) 0.027(2) Uani 1 1 d . . . . .
O16 O 0.6194(3) -0.0825(2) 0.4906(5) 0.039(3) Uani 1 1 d . . . . .
O17 O 0.6809(2) -0.01635(19) 0.3151(4) 0.0201(18) Uani 1 1 d . . . . .
O18 O 0.6262(3) -0.05295(19) 0.3725(4) 0.0222(19) Uani 1 1 d . . . . .
O19 O 0.6075(2) -0.00892(19) 0.3183(4) 0.0194(18) Uani 1 1 d . . . . .
O20 O 0.5436(3) -0.0415(2) 0.3605(5) 0.027(2) Uani 1 1 d . . . . .
O21 O 0.6490(2) 0.0288(2) 0.2376(4) 0.0231(19) Uani 1 1 d . . . . .
O22 O 0.5751(2) 0.03254(19) 0.2343(4) 0.0212(18) Uani 1 1 d . . . . .
O23 O 0.5681(3) 0.0301(2) 0.1020(4) 0.026(2) Uani 1 1 d . . . . .
O24 O 0.6521(3) 0.0709(3) -0.0097(5) 0.043(3) Uani 1 1 d . . . . .
O25 O 0.7213(3) 0.0448(2) 0.1355(5) 0.035(2) Uani 1 1 d . . . . .
O26 O 0.6486(2) 0.0349(2) 0.0955(5) 0.026(2) Uani 1 1 d . . . . .
O27 O 0.6172(2) -0.00895(19) 0.1677(4) 0.0200(18) Uani 1 1 d . . . . .
O28 O 0.5630(2) -0.0423(2) 0.2298(5) 0.0234(19) Uani 1 1 d . . . . .
O29 O 0.6358(2) -0.05168(18) 0.2351(4) 0.0203(17) Uani 1 1 d . . . . .
O30 O 0.5797(2) -0.0899(2) 0.3083(4) 0.0213(18) Uani 1 1 d . . . . .
O31 O 0.6986(3) -0.0149(2) 0.1876(5) 0.028(2) Uani 1 1 d . . . . .
O32 O 0.5848(2) -0.0889(2) 0.1551(4) 0.0229(19) Uani 1 1 d . . . . .
O33 O 0.6346(3) -0.05550(19) 0.0916(5) 0.025(2) Uani 1 1 d . . . . .
O34 O 0.5578(3) -0.0370(2) 0.0977(5) 0.031(2) Uani 1 1 d . . . . .
O35 O 0.7116(3) 0.0309(2) 0.0085(5) 0.037(2) Uani 1 1 d . . . . .
O36 O 0.7815(3) 0.0069(2) 0.0019(5) 0.036(2) Uani 1 1 d . . . . .
O37 O 0.7212(3) -0.0151(2) -0.0738(5) 0.031(2) Uani 1 1 d . . . . .
O38 O 0.6954(3) -0.0592(2) -0.0001(5) 0.033(2) Uani 1 1 d . . . . .
O39 O 0.7674(3) -0.0405(2) 0.0178(6) 0.041(3) Uani 1 1 d . . . . .
O40 O 0.7805(4) -0.0483(3) -0.1187(6) 0.054(4) Uani 1 1 d . . . . .
O41 O 0.6290(3) -0.0907(3) -0.0171(5) 0.041(3) Uani 1 1 d . . . . .
O42 O 0.7051(3) -0.0742(2) 0.1272(5) 0.033(2) Uani 1 1 d . . . . .
O43 O 0.6456(2) -0.1159(2) 0.1007(4) 0.0229(19) Uani 1 1 d . . . . .
O44 O 0.5712(3) -0.1430(2) 0.0988(5) 0.028(2) Uani 1 1 d . . . . .
O45 O 0.5779(2) -0.1388(2) 0.2320(4) 0.0237(19) Uani 1 1 d . . . . .
O46 O 0.6444(2) -0.11359(19) 0.2349(4) 0.0186(17) Uani 1 1 d . . . . .
O47 O 0.6980(3) -0.0784(2) 0.3474(6) 0.036(2) Uani 1 1 d . . . . .
O48 O 0.5687(3) -0.1457(2) 0.3627(5) 0.033(2) Uani 1 1 d . . . . .
O49 O 0.6358(3) -0.1128(2) 0.3778(4) 0.0235(19) Uani 1 1 d . . . . .
O50 O 0.6925(3) -0.0995(2) 0.4699(6) 0.040(3) Uani 1 1 d . . . . .
O51 O 0.6390(2) -0.1593(2) 0.3008(4) 0.0231(19) Uani 1 1 d . . . . .
O52 O 0.7143(3) -0.1298(2) 0.2933(5) 0.027(2) Uani 1 1 d . . . . .
O53 O 0.6403(2) -0.16233(18) 0.1556(4) 0.0175(17) Uani 1 1 d . . . . .
O54 O 0.7075(2) -0.13775(19) 0.1654(4) 0.0194(17) Uani 1 1 d . . . . .
O55 O 0.6460(3) -0.1638(2) 0.0203(5) 0.031(2) Uani 1 1 d . . . . .
O56 O 0.6979(3) -0.1171(2) 0.0311(4) 0.0243(19) Uani 1 1 d . . . D 1
O57 O 0.7262(2) -0.1627(2) 0.0364(5) 0.025(2) Uani 1 1 d . . . D 1
O58 O 0.7238(4) -0.1407(3) -0.0891(5) 0.051(3) Uani 1 1 d . . . D 1
O59 O 0.7579(4) -0.0918(2) -0.0368(6) 0.047(3) Uani 1 1 d . . . D 1
O60 O 0.6911(2) -0.19076(19) 0.1094(4) 0.0211(18) Uani 1 1 d . . . . .
O61 O 0.6156(2) -0.2176(2) 0.1105(4) 0.0229(19) Uani 1 1 d . . . . .
O62 O 0.6905(2) -0.18696(18) 0.2449(4) 0.0179(17) Uani 1 1 d . . . . .
O63 O 0.6235(2) -0.21094(19) 0.2424(4) 0.0218(18) Uani 1 1 d . . . . .
O64 O 0.6084(3) -0.2074(2) 0.3722(5) 0.028(2) Uani 1 1 d . . . . .
O65 O 0.6837(3) -0.1853(2) 0.3847(4) 0.0241(19) Uani 1 1 d . . . A 1
O66 O 0.7327(3) -0.1516(2) 0.4621(6) 0.040(3) Uani 1 1 d . . . A 1
O67 O 0.7073(3) -0.2039(2) 0.5061(5) 0.037(2) Uani 1 1 d . . . A 1
O68 O 0.6738(2) -0.23718(19) 0.3293(4) 0.0203(18) Uani 1 1 d . . . . .
O69 O 0.7563(3) -0.1712(2) 0.3451(5) 0.038(2) Uani 1 1 d . . . A 1
O70 O 0.7406(2) -0.22765(19) 0.3927(4) 0.0190(18) Uani 1 1 d . . . A 1
O71 O 0.8041(3) -0.1475(2) 0.5173(6) 0.038(3) Uani 1 1 d . . . . .
O72 O 0.7808(3) -0.1985(2) 0.4573(5) 0.027(2) Uani 1 1 d . . . A 1
O73 O 0.6786(2) -0.24117(19) 0.1736(4) 0.0184(17) Uani 1 1 d . . . . .
O74 O 0.7447(2) -0.22982(18) 0.2582(4) 0.0201(17) Uani 1 1 d . . . . .
O75 O 0.7110(2) -0.28030(18) 0.2613(4) 0.0212(18) Uani 1 1 d . . . . .
O76 O 0.7149(3) -0.2930(2) 0.1320(5) 0.025(2) Uani 1 1 d . . . . .
O77 O 0.7692(3) -0.1800(2) 0.1379(5) 0.031(2) Uani 1 1 d . . . . .
O78 O 0.7458(2) -0.23630(19) 0.1154(4) 0.0214(18) Uani 1 1 d . . . . .
O79 O 0.7087(3) -0.2211(2) 0.0012(5) 0.034(2) Uani 1 1 d . . . . .
O80 O 0.7832(2) -0.2033(2) 0.0198(5) 0.027(2) Uani 1 1 d . . . . .
O81 O 0.8429(4) -0.1654(3) 0.0814(6) 0.052(3) Uani 1 1 d . . . . .
O83 O 0.8567(3) -0.2277(2) 0.0389(5) 0.031(2) Uani 1 1 d . . . . .
O84 O 1.0851(3) 0.1908(2) 0.0032(5) 0.033(2) Uani 1 1 d . . . . .
O85 O 0.8755(3) -0.2845(2) 0.0146(5) 0.032(2) Uani 1 1 d . . . . .
O86 O 0.8858(2) -0.2276(2) 0.1634(5) 0.026(2) Uani 1 1 d . . . . .
O87 O 0.8397(2) -0.2736(2) 0.1271(4) 0.0209(18) Uani 1 1 d . . . . .
O88 O 0.8162(3) -0.2131(2) 0.2026(5) 0.026(2) Uani 1 1 d . . . . .
O89 O 0.7791(2) -0.27108(18) 0.2024(4) 0.0183(17) Uani 1 1 d . . . . .
O90 O 0.7770(2) -0.26738(18) 0.3466(4) 0.0182(17) Uani 1 1 d . . . . .
O91 O 0.7063(2) -0.28477(19) 0.3940(5) 0.0238(19) Uani 1 1 d . . . . .
O92 O 0.7761(2) -0.2605(2) 0.4840(4) 0.0226(18) Uani 1 1 d . . . . .
O93 O 0.7999(3) -0.3204(2) 0.4064(5) 0.030(2) Uani 1 1 d . . . . .
O94 O 0.8052(2) -0.31666(19) 0.2730(5) 0.0241(19) Uani 1 1 d . . . . .
O95 O 0.8106(2) -0.21717(19) 0.3335(4) 0.0191(17) Uani 1 1 d . . . . .
O96 O 0.8389(2) -0.26663(17) 0.2659(4) 0.0184(17) Uani 1 1 d . . . . .
O97 O 0.7955(3) -0.3252(2) 0.1407(5) 0.027(2) Uani 1 1 d . . . . .
O98 O 1.0680(2) 0.2436(2) 0.0597(4) 0.0229(19) Uani 1 1 d . . . . .
O99 O 1.0436(3) 0.1903(2) 0.1155(6) 0.040(3) Uani 1 1 d . . . . .
O100 O 1.0377(3) 0.2274(3) -0.0598(5) 0.043(3) Uani 1 1 d . . . . .
O101 O 1.0821(2) 0.2825(2) 0.1309(4) 0.0206(18) Uani 1 1 d . . . . .
O102 O 1.0262(3) 0.2959(2) 0.0452(4) 0.026(2) Uani 1 1 d . . . . .
O103 O 1.0334(2) 0.24018(19) 0.1878(4) 0.0188(17) Uani 1 1 d . . . . .
O104 O 1.0252(2) 0.29657(19) 0.1853(4) 0.0222(19) Uani 1 1 d . . . . .
O105 O 1.0677(3) 0.3447(2) 0.1452(5) 0.028(2) Uani 1 1 d . . . . .
O106 O 0.8689(2) -0.31670(19) 0.1955(4) 0.0205(18) Uani 1 1 d . . . . .
O107 O 1.0804(2) 0.27471(19) 0.2680(4) 0.0198(18) Uani 1 1 d . . . . .
O108 O 1.0696(2) 0.33054(19) 0.2748(5) 0.0233(19) Uani 1 1 d . . . . .
O109 O 1.1290(2) 0.31189(19) 0.3506(4) 0.0213(18) Uani 1 1 d . . . . .
O110 O 0.8378(2) -0.2644(2) 0.4013(4) 0.0219(18) Uani 1 1 d . . . C 1
O111 O 0.8389(2) -0.2226(2) 0.4688(4) 0.026(2) Uani 1 1 d . . . C 1
O112 O 0.8061(3) -0.1988(3) 0.5821(5) 0.048(3) Uani 1 1 d . . . . .
O113 O 0.8717(3) -0.2743(3) 0.5180(5) 0.047(3) Uani 1 1 d . . . C 1
O114 O 0.8922(3) -0.2211(2) 0.3679(6) 0.039(3) Uani 1 1 d . . . C 1
O115 O 1.0832(2) 0.2738(2) 0.4093(4) 0.0242(19) Uani 1 1 d . . . . .
O116 O 1.0866(3) 0.2242(3) 0.4944(7) 0.054(4) Uani 1 1 d . . . . .
O117 O 1.0610(3) 0.3332(2) 0.4071(5) 0.032(2) Uani 1 1 d . . . . .
O118 O 1.0690(3) 0.1617(3) 0.6192(6) 0.045(3) Uani 1 1 d . . . . .
O119 O 1.0234(2) 0.28951(19) 0.3344(4) 0.0202(18) Uani 1 1 d . . . . .
O120 O 1.0337(3) 0.2279(2) 0.3164(5) 0.027(2) Uani 1 1 d . . . . .
O121 O 1.0020(2) 0.2364(2) 0.0617(4) 0.026(2) Uani 1 1 d . . . . .
O122 O 1.0054(3) 0.1811(2) 0.0038(6) 0.041(3) Uani 1 1 d . . . . .
O123 O 0.9353(3) 0.2646(3) 0.0069(5) 0.038(3) Uani 1 1 d . . . . .
O124 O 0.9569(3) 0.2152(2) 0.1641(5) 0.030(2) Uani 1 1 d . . . . .
O125 O 0.9001(2) 0.2502(2) 0.1164(5) 0.028(2) Uani 1 1 d . . . . .
O126 O 0.9742(2) 0.2728(2) 0.1276(4) 0.0226(19) Uani 1 1 d . . . . .
O127 O 0.9719(3) 0.3369(2) 0.1388(5) 0.031(2) Uani 1 1 d . . . . .
O128 O 0.9752(2) 0.26643(18) 0.2632(4) 0.0187(17) Uani 1 1 d . . . . .
O129 O 0.9712(2) 0.32307(19) 0.2676(5) 0.0244(19) Uani 1 1 d . . . . .
O130 O 0.9727(3) 0.3277(2) 0.4009(5) 0.030(2) Uani 1 1 d . . . . .
O131 O 0.9654(2) 0.2656(2) 0.4036(4) 0.0233(19) Uani 1 1 d . . . . .
O132 O 0.9703(2) 0.2139(2) 0.4823(5) 0.025(2) Uani 1 1 d . . . . .
O133 O 0.9976(3) 0.1600(2) 0.5044(5) 0.037(2) Uani 1 1 d . . . . .
O134 O 1.0273(3) 0.2075(2) 0.5701(5) 0.029(2) Uani 1 1 d . . . . .
O135 O 0.9838(3) 0.1679(3) 0.6384(6) 0.043(3) Uani 1 1 d . . . . .
O136 O 0.9163(3) 0.2561(2) 0.5115(5) 0.030(2) Uani 1 1 d . . . . .
O137 O 0.9292(3) 0.1722(2) 0.5468(6) 0.040(3) Uani 1 1 d . . . . .
O138 O 0.9533(3) 0.2115(2) 0.3539(5) 0.028(2) Uani 1 1 d . . . . .
O139 O 0.9150(2) 0.29671(19) 0.3349(4) 0.0209(18) Uani 1 1 d . . . . .
O140 O 0.9158(2) 0.29879(19) 0.1849(5) 0.0217(19) Uani 1 1 d . . . . .
O141 O 0.9379(3) 0.2066(2) 0.0382(6) 0.037(3) Uani 1 1 d . . . . .
O142 O 0.9517(3) 0.1493(3) 0.0728(6) 0.053(3) Uani 1 1 d . . . . .
O143 O 0.9683(3) 0.1350(3) -0.0485(7) 0.052(3) Uani 1 1 d . . . . .
O144 O 0.9008(3) 0.1628(2) -0.0236(5) 0.030(2) Uani 1 1 d . . . B 1
O145 O 0.8759(4) 0.1176(3) 0.0475(6) 0.046(3) Uani 1 1 d . . . B 1
O146 O 0.8910(3) 0.1121(3) -0.0888(6) 0.045(3) Uani 1 1 d . . . B 1
O147 O 0.8422(3) 0.1564(3) -0.1084(6) 0.044(3) Uani 1 1 d . . . B 1
O148 O 0.8186(3) 0.1090(2) -0.0387(5) 0.034(2) Uani 1 1 d . . . B 1
O149 O 0.8284(3) 0.1610(2) 0.0233(5) 0.031(2) Uani 1 1 d . . . B 1
O150 O 0.8124(3) 0.1491(2) 0.1507(5) 0.026(2) Uani 1 1 d . . . . .
O151 O 0.7588(3) 0.1815(2) -0.0092(5) 0.031(2) Uani 1 1 d . . . . .
O152 O 0.7944(2) 0.2036(2) 0.1053(5) 0.0240(19) Uani 1 1 d . . . . .
O153 O 0.8040(3) 0.0733(2) 0.0630(6) 0.039(3) Uani 1 1 d . . . . .
O154 O 0.7687(3) 0.0608(2) -0.0522(5) 0.033(2) Uani 1 1 d . . . . .
O155 O 0.7444(3) 0.1189(3) -0.0768(5) 0.038(2) Uani 1 1 d . . . . .
O156 O 0.7265(3) 0.0869(2) 0.0384(4) 0.0243(19) Uani 1 1 d . . . . .
O157 O 0.7667(2) 0.1274(2) 0.0496(4) 0.0225(19) Uani 1 1 d . . . . .
O158 O 0.6869(3) 0.1397(2) 0.0286(4) 0.026(2) Uani 1 1 d . . . . .
O159 O 0.7439(2) 0.10609(19) 0.1709(4) 0.0206(18) Uani 1 1 d . . . . .
O160 O 0.6754(3) 0.0931(2) 0.1092(4) 0.0237(19) Uani 1 1 d . . . . .
O161 O 0.8454(2) 0.2965(2) 0.1190(5) 0.027(2) Uani 1 1 d . . . . .
O162 O 0.8924(2) 0.2454(2) 0.2534(5) 0.0250(19) Uani 1 1 d . . . . .
O163 O 0.8507(2) 0.29212(19) 0.2521(4) 0.0224(18) Uani 1 1 d . . . . .
O164 O 0.8900(2) 0.24703(19) 0.3868(4) 0.0195(18) Uani 1 1 d . . . . .
O165 O 0.8973(2) 0.20445(19) 0.4499(4) 0.0195(18) Uani 1 1 d . . . . .
O166 O 0.8674(3) 0.2036(3) 0.5719(6) 0.046(3) Uani 1 1 d . . . . .
O167 O 0.9031(3) 0.1421(2) 0.4461(7) 0.045(3) Uani 1 1 d . . . . .
O169 O 0.8397(2) 0.17967(19) 0.4496(4) 0.0221(19) Uani 1 1 d . . . . .
O170 O 0.8297(2) 0.24420(18) 0.3331(4) 0.0186(17) Uani 1 1 d . . . . .
O171 O 0.8685(2) 0.19565(19) 0.3232(4) 0.0198(18) Uani 1 1 d . . . . .
O172 O 0.8778(3) 0.1898(2) 0.1934(5) 0.030(2) Uani 1 1 d . . . . .
O173 O 0.8332(2) 0.24274(19) 0.1817(5) 0.0232(19) Uani 1 1 d . . . . .
O174 O 0.7672(2) 0.25330(18) 0.2488(4) 0.0187(17) Uani 1 1 d . . . . .
O175 O 0.8017(2) 0.20311(19) 0.2453(4) 0.0236(19) Uani 1 1 d . . . . .
O176 O 0.7669(3) 0.2625(2) 0.1184(4) 0.026(2) Uani 1 1 d . . . . .
O177 O 0.7311(2) 0.21296(19) 0.1745(4) 0.0196(18) Uani 1 1 d . . . . .
O178 O 0.7359(2) 0.16210(19) 0.1135(4) 0.0193(18) Uani 1 1 d . . . . .
O179 O 0.6640(2) 0.1944(2) 0.1187(5) 0.0245(19) Uani 1 1 d . . . . .
O180 O 0.7380(2) 0.15674(18) 0.2482(4) 0.0187(17) Uani 1 1 d . . . . .
O181 O 0.7582(2) 0.26053(19) 0.3816(5) 0.0239(19) Uani 1 1 d . . . . .
O182 O 0.7966(2) 0.20427(18) 0.3832(4) 0.0191(17) Uani 1 1 d . . . . .
O183 O 0.8137(3) 0.1474(2) 0.3404(5) 0.031(2) Uani 1 1 d . . . . .
O184 O 0.7640(3) 0.1819(2) 0.4986(4) 0.028(2) Uani 1 1 d . . . . .
O185 O 0.7986(3) 0.1313(2) 0.4646(5) 0.031(2) Uani 1 1 d . . . . .
O186 O 0.7812(4) 0.1404(2) 0.5964(6) 0.046(3) Uani 1 1 d . . . . .
O187 O 0.7786(3) 0.0854(2) 0.5377(5) 0.030(2) Uani 1 1 d . . . . .
O188 O 0.7418(2) 0.15940(19) 0.3848(4) 0.0226(19) Uani 1 1 d . . . . .
O189 O 0.7547(3) 0.0999(2) 0.3003(5) 0.031(2) Uani 1 1 d . . . . .
O190 O 0.7297(2) 0.21077(19) 0.3239(4) 0.0197(18) Uani 1 1 d . . . . .
O191 O 0.6667(3) 0.1837(2) 0.3842(5) 0.026(2) Uani 1 1 d . . . . .
O192 O 0.6855(2) 0.13363(19) 0.3149(4) 0.0195(18) Uani 1 1 d . . . . .
O193 O 0.6744(2) 0.18670(18) 0.2502(4) 0.0181(17) Uani 1 1 d . . . . .
O194 O 0.6787(2) 0.08964(18) 0.2445(4) 0.0197(17) Uani 1 1 d . . . . .
O195 O 0.8421(3) 0.2999(2) 0.3834(5) 0.026(2) Uani 1 1 d . . . . .
O196 O 0.6853(6) -0.0210(3) 0.5689(6) 0.081(5) Uani 1 1 d . . . . .
O197 O 0.7460(5) 0.0064(3) 0.5270(9) 0.088(6) Uani 1 1 d . . . . .
O198 O 0.7502(4) -0.0220(4) 0.4093(8) 0.070(4) Uani 1 1 d . . . . .
O199 O 0.7403(4) -0.0553(2) 0.5154(7) 0.052(3) Uani 1 1 d . . . . .
O200 O 0.7800(7) -0.1161(11) 0.6391(9) 0.24(2) Uani 1 1 d . . . . .
O201 O 0.7297(10) -0.1546(7) 0.5967(16) 0.070(8) Uiso 0.5 1 d . . P A 1
O202 O 0.7050(10) -0.1452(7) 0.5884(16) 0.070(8) Uiso 0.5 1 d . . P A 2
O203 O 0.7714(4) -0.1010(3) 0.4142(6) 0.058(4) Uani 1 1 d . . . . .
O204 O 0.8730(3) -0.1769(3) 0.5367(7) 0.063(4) Uani 1 1 d . . . . .
O205 O 0.8456(4) -0.1665(3) 0.4151(7) 0.059(4) Uani 1 1 d . . . . .
O206 O 1.0974(4) 0.2149(3) 0.6267(7) 0.066(4) Uani 1 1 d . . . . .
O207 O 1.0596(4) 0.1680(4) 0.4839(6) 0.064(4) Uani 1 1 d . . . . .
O208 O 0.9557(4) 0.2212(3) 0.6133(7) 0.053(3) Uani 1 1 d . . . . .
O209 O 0.8308(2) 0.2401(2) 0.4702(4) 0.0240(19) Uani 1 1 d . . . . .
O210 O 0.8371(4) 0.0977(3) 0.6241(7) 0.059(4) Uani 1 1 d . . . . .
O211 O 0.8540(4) 0.0895(3) 0.4998(8) 0.065(4) Uani 1 1 d . . . . .
O212 O 0.8062(5) 0.0332(3) 0.5849(9) 0.079(6) Uani 1 1 d . . . . .
O213 O 0.7979(5) 0.0390(4) 0.4576(9) 0.084(5) Uani 1 1 d . . . . .
O214 O 0.7308(5) 0.0529(4) 0.6098(7) 0.076(5) Uani 1 1 d . . . . .
O215 O 0.9523(3) 0.1937(3) -0.0904(6) 0.048(3) Uani 1 1 d . . . . .
O216 O 0.7091(5) -0.0682(3) -0.1305(7) 0.060(4) Uani 1 1 d . . . . .
O217 O 0.7098(4) 0.0393(3) -0.1269(7) 0.054(3) Uani 1 1 d . . . . .
O218 O 0.7801(4) 0.0153(3) -0.1339(6) 0.047(3) Uani 1 1 d . . . . .
O219 O 0.8156(6) -0.1718(4) -0.1417(7) 0.090(6) Uani 1 1 d . . . . .
O220 O 0.8896(4) -0.1948(5) -0.1256(7) 0.083(6) Uani 1 1 d . . . . .
O221 O 0.8738(3) -0.1371(3) -0.0424(9) 0.064(4) Uani 1 1 d . . . . .
O222 O 0.7922(3) -0.1470(2) -0.0267(6) 0.040(3) Uani 1 1 d . . . D 1
O223 O 0.7733(4) -0.1167(3) 0.0816(6) 0.053(3) Uani 1 1 d . . . D 1
O224 O 0.8555(3) 0.1453(3) 0.5502(7) 0.052(4) Uani 1 1 d . . . . .
O225 O 0.8229(4) -0.2316(3) -0.0915(6) 0.056(3) Uani 1 1 d . . . . .
O226 O 0.8138(5) -0.0841(3) 0.5351(12) 0.104(8) Uani 1 1 d . . . . .
O227 O 0.5433(5) 0.9078(6) 0.4821(11) 0.118(8) Uani 1 1 d . . . . .
O228 O 0.4995(6) 0.8907(6) 0.5550(8) 0.104(7) Uani 1 1 d . . . . .
H228 H 0.476372 0.895549 0.554158 0.155 Uiso 1 1 calc R U . . .
O229 O 0.4761(5) 0.8472(4) 0.3355(8) 0.078(5) Uani 1 1 d . . . . .
O230 O 0.9016(6) 0.0732(4) 0.0446(9) 0.086(5) Uani 1 1 d . . . . .
O231 O 0.6975(13) -0.0984(10) 0.608(2) 0.103(13) Uiso 0.5 1 d . . P A 1
O232 O 0.7200(11) -0.0815(8) 0.6242(18) 0.082(10) Uiso 0.5 1 d . . P A 2
O301 O 0.2921(3) 0.7736(2) 0.0004(6) 0.043(3) Uani 1 1 d . . . . .
O302 O 0.6458(4) 0.7416(3) 0.0092(7) 0.055(3) Uani 1 1 d . . . . .
O303 O 0.8356(4) 0.7496(3) 0.6268(6) 0.047(3) Uani 1 1 d . . . . .
O304 O 0.2904(5) 0.8888(3) 0.6048(7) 0.067(4) Uani 1 1 d . . . . .
O305 O 0.3040(4) 0.8709(3) 0.4812(6) 0.054(3) Uani 1 1 d . . . . .
O306 O 0.0911(4) 0.8568(3) 0.3011(7) 0.057(3) Uani 1 1 d . . . . .
O308 O 0.1208(3) 0.7893(3) 0.8793(6) 0.047(3) Uani 1 1 d . . . . .
O309 O 0.0248(5) 0.7386(4) 0.8953(7) 0.084(6) Uani 1 1 d . . . . .
O310 O 0.0696(6) 0.6777(4) 0.0242(10) 0.106(7) Uani 1 1 d . . . . .
O311 O 0.8341(6) 0.6129(5) 0.0994(8) 0.112(8) Uani 1 1 d . . . . .
O312 O 0.8693(5) 0.6631(5) 0.4943(9) 0.094(6) Uani 1 1 d . . . . .
O313 O 0.9745(5) 0.7319(4) 0.5223(9) 0.086(5) Uani 1 1 d . . . . .
O314 O 0.9045(5) 0.8515(5) 0.1486(12) 0.109(8) Uani 1 1 d . . . . .
O315 O 0.6117(6) 0.7225(4) 0.2504(9) 0.095(6) Uani 1 1 d . . . . .
O316 O 0.500000 0.000000 0.183(2) 0.139(13) Uiso 1 2 d S . P . .
O317 O 0.500000 0.000000 0.0427(16) 0.109(10) Uiso 1 2 d S . P . .
O318 O 0.6546(6) 0.0306(4) 0.6075(10) 0.095(6) Uiso 1 1 d . . . . .
O319 O 0.8833(6) 0.6564(5) 0.0315(10) 0.101(6) Uiso 1 1 d . . . . .
O320 O 0.8536(7) 0.6236(6) 0.3178(12) 0.123(8) Uiso 1 1 d . . . . .
O321 O 0.8845(7) 0.8220(6) 0.2573(13) 0.131(8) Uiso 1 1 d . . . I 1
O322 O 0.5431(7) 0.7499(5) 0.2342(12) 0.118(7) Uiso 1 1 d . . . J 1
O323 O 0.4104(6) 0.8132(4) 0.2760(10) 0.095(6) Uiso 1 1 d . . . K 1
O324 O 0.8017(8) 0.8506(6) 0.2475(14) 0.132(8) Uiso 1 1 d . . . L 1
O325 O 0.7620(6) -0.0482(5) 0.2832(10) 0.097(6) Uiso 1 1 d . . . M 1
O326 O 0.8430(8) 0.8913(6) 0.3655(14) 0.058(7) Uiso 0.5 1 d . . P . .
O327 O 0.9248(5) 0.6885(4) 0.5840(9) 0.089(5) Uiso 1 1 d . . . . .
O328 O 0.8273(6) 0.7595(5) 0.7769(11) 0.109(7) Uiso 1 1 d . . . . .
O329 O 0.9138(7) 0.7225(5) 0.9042(12) 0.117(7) Uiso 1 1 d . . . . .
O330 O 0.9842(8) 0.6892(6) 0.9069(13) 0.056(7) Uiso 0.5 1 d . . P . .
O331 O 0.8393(6) 0.9156(4) 0.9851(10) 0.094(6) Uiso 1 1 d . . . . .
O332 O 0.6369(8) 0.9910(6) 0.9806(14) 0.140(9) Uiso 1 1 d . . . . .
O333 O 0.7373(7) 0.8959(6) 0.7632(13) 0.131(8) Uiso 1 1 d . . . . .
O334 O 0.2012(7) 0.8411(5) 0.7154(11) 0.112(7) Uiso 1 1 d . . . . .
O335 O 0.1201(8) 0.8279(6) 0.6893(13) 0.129(8) Uiso 1 1 d . . . . .
O336 O 0.8559(8) 0.0308(6) 0.9765(13) 0.075(7) Uiso 0.6 1 d . . P . .
O337 O -0.0005(10) 0.6445(7) 0.0062(16) 0.075(9) Uiso 0.5 1 d . . P . .
O338 O 0.9230(10) 0.5828(8) 0.5002(17) 0.078(9) Uiso 0.5 1 d . . P N 1
O339 O 0.0186(9) 0.3818(7) 0.2823(15) 0.069(8) Uiso 0.5 1 d . . P . .
O340 O 0.4711(11) 0.7249(8) 0.2616(19) 0.092(11) Uiso 0.5 1 d . . P . .
O341 O 0.4035(13) 0.7599(10) 0.219(2) 0.111(14) Uiso 0.5 1 d . . P . .
O342 O 0.9200(11) 0.5957(8) 0.3576(18) 0.084(10) Uiso 0.5 1 d . . P . .
O343 O 0.5516(10) 0.9077(8) 0.9937(18) 0.082(10) Uiso 0.5 1 d . . P . .
O344 O 0.6308(9) 0.8620(7) 0.8947(16) 0.070(8) Uiso 0.5 1 d . . P . .
O345 O 0.7399(10) 0.8172(8) 0.8148(17) 0.077(9) Uiso 0.5 1 d . . P O 1
O346 O 0.6923(9) 0.8510(7) 0.7222(15) 0.069(8) Uiso 0.5 1 d . . P P 1
O347 O 0.8458(9) 0.9306(7) 0.1211(15) 0.066(8) Uiso 0.5 1 d . . P . .
O348 O 0.9450(9) 0.8738(7) 1.0059(15) 0.068(8) Uiso 0.5 1 d . . P . .
O349 O 0.8833(10) 0.8864(8) 0.5457(17) 0.080(9) Uiso 0.5 1 d . . P . .
O350 O 0.8069(10) 0.8866(8) 0.8212(18) 0.084(10) Uiso 0.5 1 d . . P . .
O351 O 0.8277(10) 0.9644(8) 0.4651(17) 0.079(9) Uiso 0.5 1 d . . P . .
O352 O 0.9181(9) 0.3161(7) 0.5065(16) 0.070(8) Uiso 0.5 1 d . . P Q 1
O353 O 0.9718(12) 0.3059(9) 0.564(2) 0.098(12) Uiso 0.5 1 d . . P R 2
O354 O 0.6165(11) 0.9528(9) 0.5935(19) 0.093(11) Uiso 0.5 1 d . . P S 2
O355 O 0.7585(15) -0.0691(12) 0.257(3) 0.089(15) Uiso 0.35 1 d . . P T 2
O356 O 0.8565(10) 0.3436(8) 0.5002(18) 0.081(9) Uiso 0.5 1 d . . P U 2
O357 O 0.5334(11) 0.8016(9) 0.2837(19) 0.091(11) Uiso 0.5 1 d . . P V 1
O358 O 0.5351(11) 0.8039(8) 0.2174(18) 0.086(10) Uiso 0.5 1 d . . P W 2
O359 O 0.8294(11) 0.8463(8) 0.2853(19) 0.086(10) Uiso 0.5 1 d . . P X 2
O360 O 0.7186(13) 0.8277(10) 0.717(2) 0.112(14) Uiso 0.5 1 d . . P Y 2
O361 O 0.9624(13) 0.9314(10) 0.991(2) 0.113(14) Uiso 0.5 1 d . . P . .
O362 O 0.8719(14) 0.8123(11) 0.744(3) 0.127(16) Uiso 0.5 1 d . . P . .
O363 O 0.9983(13) 0.5408(10) 0.518(2) 0.108(14) Uiso 0.5 1 d . . P Z 1
O364 O 0.9481(14) 0.5373(11) 0.479(2) 0.117(15) Uiso 0.5 1 d . . P A 2
O365 O 0.8701(15) 0.3691(11) 0.418(3) 0.127(16) Uiso 0.5 1 d . . P B 1
O366 O 0.7525(14) 0.0364(10) 0.731(2) 0.118(14) Uiso 0.5 1 d . . P C 2
O367 O 0.8969(14) 0.6092(11) 0.477(2) 0.119(15) Uiso 0.5 1 d . . P D 2
O368 O 0.1063(13) 0.9647(10) 0.774(2) 0.068(11) Uiso 0.35 1 d . . P . .
O369 O 0.6010(17) 0.0430(13) 0.693(3) 0.082(16) Uiso 0.3 1 d . . P . .
O370 O 1.000000 0.000000 0.151(6) 0.13(4) Uiso 0.3 2 d S . P . .
O371 O 0.943(2) 0.0228(15) 0.084(3) 0.098(19) Uiso 0.3 1 d . . P . .
O372 O 0.8219(13) -0.0918(10) 0.248(2) 0.083(12) Uiso 0.4 1 d . . P . .
O373 O 1.000000 0.500000 0.550(3) 0.090(19) Uiso 0.4 2 d S . P . .
O374 O 0.9044(15) -0.0270(12) 0.059(3) 0.069(13) Uiso 0.3 1 d . . P . .
O375 O 0.559(3) 0.001(3) 0.757(6) 0.12(4) Uiso 0.2 1 d . . P . .
N1 N 0.7751(4) -0.0387(3) 0.1441(7) 0.041(3) Uani 1 1 d . . . . .
H1A H 0.772712 -0.055127 0.122296 0.050 Uiso 1 1 calc R U . . .
H1B H 0.775728 -0.038971 0.186677 0.050 Uiso 1 1 calc R U . . .
N2 N 0.7994(5) 0.0228(4) 0.3066(7) 0.055(4) Uani 1 1 d . . . . .
H2A H 0.785301 0.028067 0.339931 0.066 Uiso 1 1 calc R U . . .
N3 N 0.8915(4) 0.1288(3) 0.1686(7) 0.042(3) Uani 1 1 d . . . . .
H3A H 0.884139 0.142225 0.140652 0.050 Uiso 1 1 calc R U . . .
H3B H 0.894311 0.133384 0.209703 0.050 Uiso 1 1 calc R U . . .
N4 N 0.8672(5) 0.0868(4) 0.3601(8) 0.058(4) Uani 1 1 d . . . . .
H4 H 0.855847 0.092219 0.396165 0.070 Uiso 1 1 calc R U . . .
N5 N 0.9898(5) 0.1498(4) 0.1954(7) 0.055(4) Uani 1 1 d . . . . .
H5 H 0.975407 0.156278 0.163535 0.066 Uiso 1 1 calc R U . . .
N6 N 0.9771(9) 0.1418(7) 0.3906(15) 0.124(10) Uiso 1 1 d . . . . .
H6A H 0.967919 0.154181 0.361825 0.149 Uiso 1 1 calc R U . . .
H6B H 0.961569 0.130051 0.411680 0.149 Uiso 1 1 calc R U . . .
N7 N 0.4574(6) 0.8625(4) 0.4693(9) 0.073(6) Uani 1 1 d . . . . .
H7A H 0.446338 0.851981 0.436965 0.110 Uiso 1 1 calc R U . . .
H7B H 0.462109 0.850619 0.503710 0.110 Uiso 1 1 calc R U . . .
H7C H 0.441440 0.877240 0.481583 0.110 Uiso 1 1 calc R U . . .
N8 N 0.4770(7) 0.8365(4) 0.2114(8) 0.081(7) Uani 1 1 d . . . . .
H8A H 0.475673 0.831730 0.254126 0.122 Uiso 1 1 calc R U . . .
H8B H 0.455345 0.830363 0.191012 0.122 Uiso 1 1 calc R U . . .
H8C H 0.497676 0.827674 0.193226 0.122 Uiso 1 1 calc R U . . .
C1 C 0.7761(4) -0.0150(3) 0.0366(8) 0.034(3) Uani 1 1 d . . . . .
C2 C 0.7778(4) -0.0109(4) 0.1097(8) 0.035(3) Uani 1 1 d . . . . .
H2B H 0.755198 0.001163 0.122427 0.042 Uiso 1 1 calc R U . . .
C3 C 0.8140(5) 0.0058(4) 0.1320(8) 0.039(4) Uani 1 1 d . . . . .
H3C H 0.815207 0.024873 0.109428 0.047 Uiso 1 1 calc R U . . .
H3D H 0.836973 -0.005611 0.119550 0.047 Uiso 1 1 calc R U . . .
C4 C 0.8148(5) 0.0111(4) 0.2064(7) 0.036(3) Uani 1 1 d . . . . .
C5 C 0.7881(5) 0.0229(4) 0.2437(8) 0.046(4) Uani 1 1 d . . . . .
H5A H 0.764312 0.030330 0.228612 0.055 Uiso 1 1 calc R U . . .
C6 C 0.8462(6) 0.0046(4) 0.2446(10) 0.056(5) Uani 1 1 d . . . . .
C7 C 0.8363(6) 0.0132(5) 0.3097(10) 0.054(5) Uani 1 1 d . . . . .
C8 C 0.8624(8) 0.0121(6) 0.3629(14) 0.087(8) Uani 1 1 d . . . . .
H8 H 0.855618 0.018485 0.405117 0.104 Uiso 1 1 calc R U . . .
C9 C 0.8998(8) 0.0007(7) 0.3481(13) 0.087(8) Uani 1 1 d . . . . .
H9 H 0.917908 -0.001235 0.382059 0.104 Uiso 1 1 calc R U . . .
C10 C 0.9098(10) -0.0074(7) 0.2882(16) 0.110(12) Uani 1 1 d . . . . .
H10 H 0.935277 -0.013849 0.280564 0.132 Uiso 1 1 calc R U . . .
C11 C 0.8835(6) -0.0066(6) 0.2355(12) 0.075(7) Uani 1 1 d . . . . .
H11 H 0.890996 -0.013631 0.194090 0.090 Uiso 1 1 calc R U . . .
C12 C 0.8922(6) 0.0967(5) 0.0731(11) 0.056(5) Uani 1 1 d . . . . .
C13 C 0.8992(6) 0.0988(5) 0.1466(9) 0.054(5) Uani 1 1 d . . . . .
H13 H 0.926459 0.093766 0.156056 0.064 Uiso 1 1 calc R U . . .
C14 C 0.8714(7) 0.0756(5) 0.1826(10) 0.062(5) Uani 1 1 d . . . . .
H14A H 0.844360 0.080095 0.172744 0.075 Uiso 1 1 calc R U . . .
H14B H 0.876985 0.055479 0.167156 0.075 Uiso 1 1 calc R U . . .
C15 C 0.8783(6) 0.0775(5) 0.2541(10) 0.056(5) Uani 1 1 d . . . . .
C16 C 0.8504(7) 0.0865(5) 0.3011(12) 0.070(6) Uani 1 1 d . . . . .
H16 H 0.824480 0.091468 0.292281 0.084 Uiso 1 1 calc R U . . .
C17 C 0.9129(6) 0.0717(5) 0.2895(10) 0.060(5) Uani 1 1 d . . . . .
C18 C 0.9048(8) 0.0773(5) 0.3557(11) 0.071(7) Uani 1 1 d . . . . .
C19 C 0.9314(7) 0.0724(7) 0.4062(16) 0.091(9) Uani 1 1 d . . . . .
H19 H 0.924881 0.074419 0.450655 0.109 Uiso 1 1 calc R U . . .
C20 C 0.9671(11) 0.0647(8) 0.3864(18) 0.111(11) Uiso 1 1 d . . . . .
H20 H 0.986093 0.062055 0.418787 0.133 Uiso 1 1 calc R U . . .
C21 C 0.9782(8) 0.0601(8) 0.3203(16) 0.103(10) Uani 1 1 d . . . . .
H21 H 1.003461 0.054306 0.309617 0.123 Uiso 1 1 calc R U . . .
C22 C 0.9507(8) 0.0646(6) 0.2719(14) 0.084(8) Uani 1 1 d . . . . .
H22 H 0.957532 0.062767 0.227562 0.101 Uiso 1 1 calc R U . . .
C23 C 1.0269(6) 0.1594(6) 0.4702(9) 0.063(6) Uani 1 1 d . . . . .
C24 C 1.0176(7) 0.1408(5) 0.4030(14) 0.082(9) Uani 1 1 d . . . . .
H24 H 1.029134 0.120825 0.401175 0.099 Uiso 1 1 calc R U . . .
C25 C 1.0351(8) 0.1615(6) 0.3635(17) 0.114(14) Uani 1 1 d . . . . .
H25A H 1.063314 0.160866 0.366848 0.136 Uiso 1 1 calc R U . . .
H25B H 1.025778 0.181580 0.371992 0.136 Uiso 1 1 calc R U . . .
C26 C 1.0181(13) 0.1473(7) 0.2879(11) 0.15(2) Uani 1 1 d . . . . .
C27 C 0.9944(7) 0.1633(5) 0.2507(9) 0.067(6) Uani 1 1 d . . . . .
H27 H 0.982887 0.181347 0.262715 0.080 Uiso 1 1 calc R U . . .
C28 C 1.0303(9) 0.1232(5) 0.2523(13) 0.086(8) Uani 1 1 d . . . . .
C29 C 1.0095(8) 0.1256(7) 0.1939(12) 0.083(8) Uani 1 1 d . . . . .
C30 C 1.0138(13) 0.1053(10) 0.144(2) 0.145(15) Uiso 1 1 d . . . . .
H30 H 1.000226 0.107095 0.104380 0.173 Uiso 1 1 calc R U . . .
C31 C 1.0606(12) 0.0804(9) 0.208(2) 0.125(13) Uiso 1 1 d . . . . .
H31 H 1.077984 0.064379 0.209092 0.150 Uiso 1 1 calc R U . . .
C32 C 1.0589(10) 0.1018(8) 0.2638(18) 0.111(10) Uiso 1 1 d . . . . .
H32 H 1.074661 0.100934 0.301238 0.133 Uiso 1 1 calc R U . . .
C33 C 1.0373(16) 0.0839(13) 0.154(3) 0.17(2) Uiso 1 1 d . . . . .
H33 H 1.038483 0.069070 0.122230 0.209 Uiso 1 1 calc R U . . .
C34 C 0.5143(6) 0.8928(7) 0.4950(12) 0.079(8) Uani 1 1 d . . . . .
C35 C 0.4948(6) 0.8755(5) 0.4452(9) 0.059(6) Uani 1 1 d . . . . .
H35 H 0.512033 0.858668 0.434467 0.071 Uiso 1 1 calc R U . . .
C36 C 0.4887(5) 0.8926(4) 0.3829(8) 0.043(4) Uani 1 1 d . . . . .
H36A H 0.466390 0.905724 0.388480 0.051 Uiso 1 1 calc R U . . .
H36B H 0.511399 0.905050 0.374850 0.051 Uiso 1 1 calc R U . . .
C37 C 0.4822(5) 0.8737(4) 0.3259(10) 0.048(4) Uani 1 1 d . . . . .
C39 C 0.4831(4) 0.8857(4) 0.2607(9) 0.042(4) Uani 1 1 d . . . . .
C40 C 0.4868(4) 0.9164(4) 0.2512(10) 0.043(4) Uani 1 1 d . . . . .
H40 H 0.487627 0.928921 0.287857 0.052 Uiso 1 1 calc R U . . .
C41 C 0.4891(4) 0.9285(4) 0.1896(9) 0.045(4) Uani 1 1 d . . . . .
H41 H 0.491904 0.949065 0.184072 0.054 Uiso 1 1 calc R U . . .
C42 C 0.4872(5) 0.9101(4) 0.1362(9) 0.049(5) Uani 1 1 d . . . . .
H42 H 0.488785 0.918337 0.094073 0.059 Uiso 1 1 calc R U . . .
C43 C 0.4829(5) 0.8797(4) 0.1427(10) 0.052(5) Uani 1 1 d . . . . .
H43 H 0.481687 0.867439 0.105684 0.062 Uiso 1 1 calc R U . . .
C44 C 0.4805(5) 0.8681(4) 0.2048(10) 0.052(5) Uani 1 1 d . . . . .

loop_
_atom_site_aniso_label
_atom_site_aniso_U_11
_atom_site_aniso_U_22
_atom_site_aniso_U_33
_atom_site_aniso_U_23
_atom_site_aniso_U_13
_atom_site_aniso_U_12
Mo1 0.0156(5) 0.0178(5) 0.0210(5) 0.0016(4) -0.0015(4) -0.0024(4)
Mo2 0.0221(5) 0.0212(5) 0.0165(5) -0.0012(4) -0.0002(4) -0.0054(4)
Mo3 0.0154(5) 0.0184(5) 0.0182(5) -0.0001(4) 0.0006(4) -0.0020(4)
Mo4 0.0137(5) 0.0198(5) 0.0192(5) -0.0035(4) -0.0011(4) -0.0001(4)
Mo5 0.0144(5) 0.0200(5) 0.0215(5) -0.0027(4) -0.0015(4) 0.0012(4)
Mo6 0.0168(5) 0.0183(5) 0.0216(5) -0.0020(4) 0.0036(4) 0.0018(4)
Mo7 0.0124(5) 0.0233(6) 0.0240(5) 0.0083(4) 0.0042(4) 0.0029(4)
Mo8 0.0141(5) 0.0176(5) 0.0235(5) 0.0037(4) 0.0059(4) 0.0028(4)
Mo9 0.0136(5) 0.0208(5) 0.0189(5) 0.0061(4) 0.0022(4) 0.0020(4)
Mo10 0.0130(4) 0.0180(5) 0.0183(5) 0.0037(4) 0.0032(4) 0.0016(4)
Mo11 0.0148(5) 0.0179(5) 0.0185(5) 0.0018(4) 0.0032(4) 0.0014(4)
Mo12 0.0130(4) 0.0200(5) 0.0203(5) 0.0055(4) 0.0015(4) 0.0026(4)
Mo15 0.0135(5) 0.0176(5) 0.0219(5) -0.0037(4) -0.0022(4) -0.0006(4)
Mo16 0.0168(5) 0.0180(5) 0.0254(5) -0.0007(4) 0.0029(4) 0.0023(4)
Mo17 0.0169(5) 0.0223(5) 0.0173(5) -0.0011(4) -0.0015(4) -0.0019(4)
Mo18 0.0186(5) 0.0262(6) 0.0198(5) -0.0026(4) 0.0009(4) -0.0010(4)
Mo19 0.0168(5) 0.0199(5) 0.0232(5) -0.0008(4) -0.0013(4) 0.0032(4)
Mo20 0.0162(5) 0.0227(6) 0.0249(5) 0.0070(4) -0.0006(4) -0.0016(4)
Mo21 0.0170(5) 0.0176(5) 0.0238(5) 0.0043(4) 0.0015(4) 0.0009(4)
Mo22 0.0147(5) 0.0194(5) 0.0245(5) 0.0052(4) 0.0043(4) 0.0012(4)
Mo23 0.0158(5) 0.0191(5) 0.0197(5) -0.0016(4) 0.0024(4) -0.0002(4)
Mo24 0.0133(4) 0.0192(5) 0.0228(5) 0.0018(4) 0.0035(4) 0.0008(4)
Mo25 0.0161(5) 0.0175(5) 0.0199(5) 0.0009(4) 0.0036(4) 0.0010(4)
Mo26 0.0159(5) 0.0334(6) 0.0209(5) -0.0004(5) 0.0018(4) 0.0038(4)
Mo27 0.0159(5) 0.0180(5) 0.0257(5) 0.0010(4) 0.0059(4) 0.0001(4)
Mo28 0.0133(5) 0.0218(5) 0.0267(5) 0.0082(4) 0.0037(4) 0.0018(4)
Mo29 0.0121(5) 0.0281(6) 0.0195(5) 0.0056(4) 0.0020(4) 0.0013(4)
Mo30 0.0165(5) 0.0222(5) 0.0204(5) 0.0000(4) 0.0013(4) 0.0033(4)
Mo31 0.0127(5) 0.0246(6) 0.0227(5) -0.0014(4) -0.0010(4) 0.0008(4)
Mo32 0.0204(5) 0.0225(6) 0.0262(6) 0.0003(4) 0.0052(4) 0.0006(4)
Mo33 0.0155(5) 0.0172(5) 0.0238(5) 0.0001(4) 0.0041(4) 0.0015(4)
Mo34 0.0309(6) 0.0283(6) 0.0235(6) 0.0041(5) 0.0037(5) 0.0096(5)
Mo35 0.0167(5) 0.0183(5) 0.0217(5) -0.0028(4) 0.0039(4) -0.0007(4)
Mo36 0.0139(5) 0.0176(5) 0.0186(5) -0.0034(4) -0.0010(4) -0.0006(4)
Mo37 0.0135(5) 0.0209(5) 0.0209(5) 0.0027(4) 0.0005(4) 0.0018(4)
Mo38 0.0197(5) 0.0228(5) 0.0196(5) 0.0000(4) 0.0022(4) 0.0054(4)
Mo39 0.0160(5) 0.0203(5) 0.0222(5) 0.0006(4) 0.0004(4) 0.0014(4)
Mo40 0.0186(5) 0.0240(6) 0.0185(5) 0.0007(4) 0.0020(4) -0.0017(4)
Mo41 0.0119(5) 0.0279(6) 0.0267(6) 0.0029(5) 0.0027(4) 0.0020(4)
Mo42 0.0313(6) 0.0182(5) 0.0191(5) 0.0024(4) 0.0041(4) 0.0015(4)
Mo43 0.0143(5) 0.0253(6) 0.0240(5) 0.0004(4) 0.0027(4) 0.0013(4)
Mo44 0.0167(5) 0.0330(6) 0.0273(6) 0.0060(5) 0.0038(4) 0.0006(5)
Mo45 0.0250(6) 0.0242(6) 0.0301(6) 0.0003(5) 0.0092(5) -0.0001(5)
Mo46 0.0234(5) 0.0173(5) 0.0210(5) -0.0005(4) 0.0021(4) 0.0021(4)
Mo47 0.0239(10) 0.0167(7) 0.0249(8) 0.0003(6) -0.0052(6) -0.0017(6)
Mo48 0.0218(5) 0.0327(6) 0.0197(5) 0.0018(5) 0.0015(4) 0.0100(5)
Mo49 0.0271(6) 0.0194(6) 0.0286(6) 0.0028(5) -0.0059(5) -0.0006(4)
Mo50 0.0230(5) 0.0214(6) 0.0245(6) 0.0004(4) 0.0053(4) 0.0036(4)
Mo51 0.0275(6) 0.0200(6) 0.0305(6) -0.0047(5) -0.0041(5) 0.0051(5)
Mo52 0.0178(5) 0.0544(9) 0.0379(7) 0.0251(6) -0.0040(5) -0.0067(5)
Mo53 0.0128(5) 0.0424(7) 0.0377(7) -0.0134(6) 0.0022(5) -0.0003(5)
Mo54 0.0318(6) 0.0262(6) 0.0309(6) 0.0096(5) -0.0042(5) -0.0083(5)
Mo55 0.0383(7) 0.0242(6) 0.0238(6) 0.0012(5) 0.0060(5) 0.0002(5)
Mo56 0.0496(8) 0.0244(6) 0.0301(6) 0.0018(5) 0.0153(6) 0.0050(6)
Mo57 0.0187(5) 0.0284(7) 0.0512(8) 0.0194(6) -0.0090(5) -0.0040(5)
Mo58 0.0168(10) 0.0228(15) 0.0254(10) 0.0007(8) 0.0038(7) 0.0007(10)
Mo59 0.0161(5) 0.0353(7) 0.0447(7) -0.0036(6) 0.0005(5) -0.0007(5)
Mo60 0.0166(7) 0.0361(11) 0.0299(10) -0.0151(8) 0.0010(7) -0.0041(7)
Mo61 0.0528(9) 0.0217(7) 0.0598(9) 0.0027(6) -0.0298(7) -0.0006(6)
Mo62 0.0266(12) 0.0260(12) 0.0252(13) 0.0042(10) 0.0071(10) 0.0079(9)
Mo63 0.0375(8) 0.0265(7) 0.0872(12) -0.0201(7) -0.0365(8) 0.0046(6)
Mo64 0.0561(9) 0.0180(6) 0.0763(11) -0.0028(7) -0.0394(9) 0.0029(6)
M47 0.011(8) 0.044(13) 0.080(16) -0.036(11) -0.016(9) 0.010(7)
M58 0.012(4) 0.022(7) 0.076(12) -0.012(6) 0.005(6) 0.003(4)
M60 0.016(6) 0.016(6) 0.016(7) 0.009(5) -0.005(5) 0.001(4)
M62 0.022(3) 0.027(4) 0.022(4) 0.010(3) 0.006(3) 0.003(2)
Ce1 0.0156(3) 0.0276(4) 0.0237(3) 0.0015(3) 0.0006(3) 0.0011(3)
Ce2 0.0358(4) 0.0213(4) 0.0313(4) -0.0017(3) -0.0098(3) 0.0005(3)
O1 0.030(5) 0.022(5) 0.025(5) 0.001(4) 0.014(4) 0.008(4)
O2 0.029(5) 0.012(4) 0.030(5) 0.002(4) -0.002(4) -0.002(4)
O3 0.080(9) 0.033(6) 0.023(5) 0.001(4) 0.006(5) -0.001(6)
O4 0.055(7) 0.021(5) 0.053(7) 0.009(5) -0.031(6) -0.010(5)
O5 0.023(5) 0.024(5) 0.054(7) -0.001(5) 0.007(5) 0.001(4)
O6 0.018(4) 0.019(4) 0.023(4) 0.000(3) 0.000(3) 0.000(3)
O7 0.012(4) 0.020(4) 0.023(4) 0.005(3) -0.004(3) -0.002(3)
O8 0.017(4) 0.018(4) 0.028(5) 0.004(4) 0.002(4) 0.002(3)
O9 0.019(4) 0.029(5) 0.037(5) 0.010(4) -0.001(4) 0.000(4)
O10 0.014(4) 0.026(5) 0.023(4) 0.000(4) -0.001(3) 0.002(3)
O11 0.024(5) 0.022(5) 0.025(5) 0.005(4) 0.009(4) 0.002(4)
O12 0.022(4) 0.017(4) 0.028(5) 0.005(4) 0.003(4) -0.001(4)
O13 0.028(5) 0.024(5) 0.029(5) 0.003(4) 0.004(4) 0.003(4)
O14 0.035(5) 0.017(5) 0.030(5) 0.002(4) -0.006(4) -0.004(4)
O15 0.028(5) 0.018(5) 0.036(5) -0.002(4) -0.006(4) 0.002(4)
O16 0.049(7) 0.040(6) 0.029(5) -0.005(5) 0.002(5) -0.003(5)
O17 0.021(4) 0.018(4) 0.022(4) -0.002(3) 0.002(3) -0.001(3)
O18 0.025(5) 0.020(5) 0.022(4) -0.004(4) 0.007(4) 0.000(4)
O19 0.016(4) 0.021(4) 0.021(4) 0.000(3) 0.004(3) 0.003(3)
O20 0.025(5) 0.026(5) 0.030(5) 0.000(4) 0.013(4) 0.002(4)
O21 0.013(4) 0.031(5) 0.025(4) -0.005(4) 0.005(3) 0.004(3)
O22 0.014(4) 0.024(5) 0.026(4) 0.003(4) 0.000(3) 0.002(3)
O23 0.027(5) 0.025(5) 0.025(5) 0.005(4) 0.000(4) 0.001(4)
O24 0.051(7) 0.049(7) 0.030(6) 0.006(5) -0.011(5) -0.011(6)
O25 0.025(5) 0.030(6) 0.050(6) 0.005(5) -0.010(4) 0.005(4)
O26 0.018(4) 0.029(5) 0.032(5) -0.002(4) 0.002(4) -0.002(4)
O27 0.012(4) 0.018(4) 0.030(5) -0.003(4) 0.003(3) 0.005(3)
O28 0.012(4) 0.025(5) 0.033(5) -0.002(4) -0.001(3) 0.007(3)
O29 0.021(4) 0.019(4) 0.021(4) 0.003(3) 0.000(3) 0.003(3)
O30 0.017(4) 0.025(5) 0.022(4) -0.003(4) 0.004(3) 0.003(4)
O31 0.016(4) 0.038(6) 0.031(5) -0.001(4) 0.001(4) -0.001(4)
O32 0.018(4) 0.021(5) 0.029(5) -0.003(4) 0.001(4) 0.006(3)
O33 0.027(5) 0.016(4) 0.033(5) -0.007(4) 0.005(4) 0.006(4)
O34 0.025(5) 0.030(5) 0.038(6) 0.005(4) -0.006(4) 0.005(4)
O35 0.042(6) 0.026(5) 0.042(6) -0.003(4) 0.023(5) -0.002(4)
O36 0.038(6) 0.035(6) 0.036(6) 0.005(5) -0.002(5) -0.004(5)
O37 0.034(5) 0.027(5) 0.033(5) 0.007(4) 0.003(4) 0.005(4)
O38 0.038(6) 0.025(5) 0.035(5) 0.005(4) 0.025(5) 0.005(4)
O39 0.046(6) 0.030(6) 0.047(7) 0.004(5) -0.002(5) 0.011(5)
O40 0.076(9) 0.034(6) 0.052(7) 0.001(5) 0.043(7) 0.012(6)
O41 0.037(6) 0.054(7) 0.033(6) -0.001(5) -0.014(5) 0.008(5)
O42 0.023(5) 0.028(5) 0.049(6) -0.003(5) -0.001(4) -0.005(4)
O43 0.022(4) 0.025(5) 0.022(4) 0.000(4) 0.007(4) 0.004(4)
O44 0.023(5) 0.022(5) 0.041(6) -0.005(4) -0.004(4) 0.002(4)
O45 0.017(4) 0.024(5) 0.030(5) -0.003(4) 0.005(4) 0.001(4)
O46 0.012(4) 0.023(4) 0.021(4) -0.002(3) 0.002(3) 0.000(3)
O47 0.034(5) 0.023(5) 0.052(7) -0.011(5) 0.009(5) 0.002(4)
O48 0.026(5) 0.025(5) 0.049(6) 0.006(5) 0.010(4) 0.001(4)
O49 0.025(5) 0.018(5) 0.027(5) -0.005(4) -0.003(4) 0.004(4)
O50 0.051(7) 0.020(5) 0.049(7) -0.006(5) -0.016(5) -0.001(5)
O51 0.019(4) 0.021(5) 0.029(5) -0.002(4) 0.005(4) 0.000(4)
O52 0.023(5) 0.025(5) 0.032(5) 0.000(4) -0.001(4) 0.002(4)
O53 0.014(4) 0.017(4) 0.021(4) -0.009(3) -0.001(3) 0.004(3)
O54 0.014(4) 0.019(4) 0.026(4) -0.004(4) -0.001(3) -0.001(3)
O55 0.024(5) 0.034(6) 0.035(5) -0.006(4) 0.001(4) 0.007(4)
O56 0.020(4) 0.027(5) 0.025(5) 0.000(4) 0.007(4) 0.004(4)
O57 0.018(4) 0.025(5) 0.032(5) 0.010(4) 0.005(4) 0.003(4)
O58 0.075(9) 0.052(7) 0.027(6) -0.002(5) 0.004(6) 0.012(7)
O59 0.053(7) 0.024(6) 0.065(8) 0.006(5) 0.023(6) 0.011(5)
O60 0.020(4) 0.021(5) 0.023(4) -0.002(4) 0.001(3) 0.001(4)
O61 0.018(4) 0.026(5) 0.025(5) -0.007(4) -0.002(3) 0.001(4)
O62 0.018(4) 0.017(4) 0.019(4) -0.003(3) 0.005(3) -0.001(3)
O63 0.013(4) 0.024(5) 0.028(5) -0.007(4) 0.000(3) 0.001(3)
O64 0.021(5) 0.031(5) 0.032(5) -0.003(4) 0.012(4) 0.004(4)
O65 0.025(5) 0.020(5) 0.027(5) -0.009(4) -0.003(4) 0.003(4)
O66 0.044(6) 0.018(5) 0.058(7) -0.015(5) -0.021(5) 0.001(4)
O67 0.045(6) 0.047(6) 0.020(5) -0.004(4) 0.009(4) 0.003(5)
O68 0.016(4) 0.020(4) 0.024(4) -0.003(4) 0.001(3) -0.003(3)
O69 0.038(6) 0.033(6) 0.043(6) 0.012(5) 0.000(5) -0.002(5)
O70 0.018(4) 0.022(4) 0.017(4) -0.007(3) -0.004(3) -0.002(3)
O71 0.028(5) 0.029(6) 0.058(7) -0.016(5) -0.009(5) 0.000(4)
O72 0.030(5) 0.017(5) 0.034(5) -0.005(4) -0.007(4) -0.001(4)
O73 0.014(4) 0.025(5) 0.016(4) -0.002(3) -0.002(3) 0.001(3)
O74 0.020(4) 0.017(4) 0.024(4) -0.005(3) 0.004(3) -0.003(3)
O75 0.023(4) 0.016(4) 0.024(4) 0.001(4) -0.002(4) -0.003(3)
O76 0.019(4) 0.025(5) 0.032(5) -0.004(4) -0.005(4) 0.007(4)
O77 0.030(5) 0.031(5) 0.033(5) 0.005(4) -0.012(4) -0.001(4)
O78 0.014(4) 0.021(5) 0.030(5) 0.003(4) 0.006(3) -0.001(3)
O79 0.024(5) 0.052(7) 0.026(5) -0.013(5) -0.006(4) 0.001(5)
O80 0.015(4) 0.028(5) 0.038(5) 0.000(4) 0.005(4) -0.002(4)
O81 0.046(7) 0.063(8) 0.046(7) -0.021(6) -0.011(6) -0.006(6)
O83 0.013(4) 0.036(6) 0.042(6) 0.002(5) 0.000(4) 0.007(4)
O84 0.017(4) 0.038(6) 0.045(6) -0.012(5) -0.004(4) -0.002(4)
O85 0.022(5) 0.041(6) 0.034(5) -0.009(5) -0.004(4) -0.004(4)
O86 0.013(4) 0.027(5) 0.038(5) -0.013(4) 0.000(4) 0.001(4)
O87 0.017(4) 0.024(5) 0.022(4) -0.001(4) -0.002(3) 0.002(4)
O88 0.022(5) 0.022(5) 0.033(5) 0.002(4) 0.004(4) -0.002(4)
O89 0.014(4) 0.015(4) 0.026(4) -0.002(3) 0.002(3) 0.001(3)
O90 0.014(4) 0.019(4) 0.022(4) -0.002(3) -0.003(3) 0.000(3)
O91 0.017(4) 0.019(5) 0.036(5) 0.003(4) -0.002(4) 0.000(3)
O92 0.021(4) 0.026(5) 0.021(4) 0.002(4) 0.003(3) -0.002(4)
O93 0.029(5) 0.031(5) 0.030(5) 0.011(4) -0.001(4) -0.003(4)
O94 0.020(4) 0.018(4) 0.034(5) -0.003(4) -0.004(4) -0.003(4)
O95 0.018(4) 0.019(4) 0.020(4) 0.000(3) 0.000(3) -0.003(3)
O96 0.019(4) 0.012(4) 0.024(4) -0.001(3) 0.002(3) -0.001(3)
O97 0.021(4) 0.025(5) 0.034(5) -0.008(4) 0.001(4) 0.002(4)
O98 0.010(4) 0.037(5) 0.022(4) 0.002(4) -0.001(3) -0.001(4)
O99 0.031(5) 0.035(6) 0.055(7) 0.000(5) 0.003(5) -0.003(5)
O100 0.026(5) 0.069(8) 0.035(6) -0.012(6) 0.002(4) 0.010(5)
O101 0.013(4) 0.024(5) 0.024(4) 0.008(4) -0.003(3) -0.001(3)
O102 0.022(4) 0.028(5) 0.028(5) 0.005(4) 0.004(4) 0.000(4)
O103 0.012(4) 0.027(5) 0.017(4) 0.002(4) 0.002(3) -0.001(3)
O104 0.016(4) 0.021(5) 0.030(5) 0.005(4) 0.008(4) 0.000(3)
O105 0.017(4) 0.029(5) 0.037(5) 0.017(4) 0.002(4) 0.001(4)
O106 0.019(4) 0.021(4) 0.022(4) -0.002(4) -0.004(3) 0.000(3)
O107 0.016(4) 0.021(4) 0.023(4) 0.003(4) 0.000(3) 0.000(3)
O108 0.016(4) 0.015(4) 0.039(5) 0.002(4) 0.008(4) 0.000(3)
O109 0.017(4) 0.020(4) 0.027(5) 0.000(4) 0.006(3) -0.003(3)
O110 0.017(4) 0.025(5) 0.024(4) 0.004(4) 0.003(3) 0.000(4)
O111 0.015(4) 0.038(6) 0.025(5) -0.007(4) -0.001(4) -0.002(4)
O112 0.040(6) 0.079(9) 0.027(5) -0.003(6) 0.001(5) 0.018(6)
O113 0.038(6) 0.089(10) 0.016(5) 0.010(5) 0.001(4) 0.012(6)
O114 0.028(5) 0.025(5) 0.063(7) 0.003(5) 0.018(5) -0.005(4)
O115 0.017(4) 0.027(5) 0.029(5) 0.003(4) 0.000(4) -0.007(4)
O116 0.012(5) 0.076(9) 0.073(8) 0.053(7) 0.004(5) -0.002(5)
O117 0.024(5) 0.030(5) 0.042(6) -0.012(5) 0.011(4) -0.003(4)
O118 0.029(6) 0.062(8) 0.045(6) 0.032(6) 0.005(5) 0.005(5)
O119 0.015(4) 0.019(4) 0.026(4) -0.002(4) 0.007(3) -0.004(3)
O120 0.033(5) 0.019(5) 0.028(5) 0.002(4) 0.002(4) 0.005(4)
O121 0.008(4) 0.040(6) 0.029(5) 0.006(4) -0.001(3) -0.002(4)
O122 0.022(5) 0.037(6) 0.064(8) -0.014(6) 0.004(5) -0.002(4)
O123 0.026(5) 0.058(7) 0.028(5) 0.011(5) -0.004(4) -0.002(5)
O124 0.022(5) 0.036(6) 0.033(5) 0.017(4) 0.006(4) 0.001(4)
O125 0.013(4) 0.036(6) 0.033(5) 0.010(4) 0.005(4) 0.005(4)
O126 0.014(4) 0.034(5) 0.020(4) 0.005(4) 0.000(3) 0.002(4)
O127 0.023(5) 0.029(5) 0.040(6) 0.019(4) 0.001(4) 0.002(4)
O128 0.021(4) 0.017(4) 0.019(4) 0.001(3) 0.000(3) 0.001(3)
O129 0.019(4) 0.018(4) 0.037(5) 0.005(4) 0.008(4) 0.000(3)
O130 0.023(5) 0.023(5) 0.045(6) 0.001(4) 0.009(4) -0.002(4)
O131 0.015(4) 0.029(5) 0.026(5) -0.001(4) 0.005(3) -0.002(4)
O132 0.011(4) 0.031(5) 0.034(5) 0.011(4) -0.001(4) -0.002(4)
O133 0.041(6) 0.034(6) 0.037(6) -0.004(5) -0.011(5) 0.000(5)
O134 0.026(5) 0.031(5) 0.029(5) 0.007(4) 0.001(4) -0.002(4)
O135 0.030(6) 0.049(7) 0.051(7) 0.021(6) -0.002(5) -0.004(5)
O136 0.029(5) 0.027(5) 0.034(5) -0.011(4) 0.004(4) 0.002(4)
O137 0.021(5) 0.038(6) 0.061(7) 0.031(5) -0.008(5) -0.005(4)
O138 0.021(4) 0.030(5) 0.032(5) -0.009(4) 0.007(4) 0.000(4)
O139 0.014(4) 0.022(5) 0.026(5) 0.003(4) 0.005(3) -0.002(3)
O140 0.011(4) 0.019(4) 0.035(5) 0.011(4) 0.006(3) 0.001(3)
O141 0.017(5) 0.042(6) 0.052(7) -0.018(5) 0.000(4) -0.001(4)
O142 0.037(6) 0.068(9) 0.055(8) 0.008(7) -0.012(6) -0.002(6)
O143 0.025(5) 0.046(7) 0.085(10) -0.024(7) -0.001(6) 0.008(5)
O144 0.015(4) 0.038(6) 0.038(5) -0.010(5) 0.007(4) 0.001(4)
O145 0.051(7) 0.049(7) 0.039(6) 0.017(5) -0.004(5) 0.006(6)
O146 0.037(6) 0.041(7) 0.056(7) -0.017(6) 0.019(5) -0.006(5)
O147 0.051(7) 0.037(6) 0.043(6) 0.010(5) -0.013(5) -0.011(5)
O148 0.030(5) 0.030(5) 0.042(6) -0.002(5) 0.011(5) -0.002(4)
O149 0.022(5) 0.033(5) 0.038(5) -0.003(4) 0.011(4) -0.008(4)
O150 0.022(5) 0.025(5) 0.031(5) 0.002(4) -0.003(4) 0.001(4)
O151 0.026(5) 0.042(6) 0.026(5) 0.009(4) -0.003(4) 0.000(4)
O152 0.018(4) 0.023(5) 0.031(5) 0.006(4) 0.004(4) -0.001(4)
O153 0.031(5) 0.033(6) 0.053(7) 0.005(5) 0.005(5) 0.004(5)
O154 0.034(5) 0.030(5) 0.034(5) -0.004(4) 0.018(4) -0.008(4)
O155 0.040(6) 0.047(7) 0.028(5) 0.010(5) 0.007(5) -0.002(5)
O156 0.022(5) 0.022(5) 0.028(5) -0.005(4) 0.004(4) -0.001(4)
O157 0.014(4) 0.026(5) 0.027(5) 0.005(4) 0.008(3) -0.002(4)
O158 0.022(5) 0.029(5) 0.027(5) 0.005(4) 0.003(4) 0.004(4)
O159 0.015(4) 0.020(4) 0.026(5) 0.008(4) 0.001(3) 0.003(3)
O160 0.021(4) 0.021(5) 0.029(5) 0.000(4) 0.001(4) 0.001(4)
O161 0.014(4) 0.031(5) 0.037(5) 0.006(4) -0.005(4) 0.004(4)
O162 0.018(4) 0.024(5) 0.033(5) 0.005(4) 0.002(4) 0.002(4)
O163 0.017(4) 0.027(5) 0.023(4) 0.009(4) 0.004(3) 0.005(3)
O164 0.018(4) 0.019(4) 0.021(4) 0.005(3) -0.001(3) 0.000(3)
O165 0.015(4) 0.024(5) 0.020(4) 0.006(3) 0.003(3) 0.000(3)
O166 0.032(6) 0.069(8) 0.037(6) 0.017(6) 0.002(5) 0.005(6)
O167 0.034(6) 0.026(6) 0.075(9) -0.010(5) -0.001(6) 0.004(5)
O169 0.017(4) 0.022(5) 0.028(5) 0.010(4) -0.002(4) 0.001(4)
O170 0.014(4) 0.016(4) 0.027(4) 0.002(3) 0.007(3) 0.003(3)
O171 0.014(4) 0.020(4) 0.026(4) 0.004(4) 0.005(3) -0.001(3)
O172 0.031(5) 0.030(5) 0.027(5) -0.001(4) 0.007(4) 0.000(4)
O173 0.014(4) 0.018(4) 0.038(5) 0.003(4) 0.003(4) 0.001(3)
O174 0.012(4) 0.017(4) 0.027(5) 0.007(4) 0.004(3) 0.004(3)
O175 0.019(4) 0.024(5) 0.028(5) 0.002(4) -0.002(4) 0.006(3)
O176 0.030(5) 0.026(5) 0.022(4) 0.008(4) 0.002(4) 0.002(4)
O177 0.016(4) 0.022(4) 0.020(4) 0.003(3) 0.006(3) 0.003(3)
O178 0.014(4) 0.018(4) 0.026(4) 0.001(4) -0.002(3) 0.000(3)
O179 0.019(4) 0.023(5) 0.031(5) 0.009(4) -0.003(4) 0.004(4)
O180 0.021(4) 0.020(4) 0.015(4) 0.004(3) 0.002(3) 0.001(3)
O181 0.020(4) 0.017(4) 0.035(5) 0.000(4) 0.008(4) 0.004(4)
O182 0.018(4) 0.017(4) 0.022(4) 0.000(3) 0.003(3) 0.001(3)
O183 0.030(5) 0.028(5) 0.035(5) -0.004(4) 0.012(4) -0.001(4)
O184 0.032(5) 0.033(5) 0.017(4) -0.003(4) 0.002(4) -0.002(4)
O185 0.016(4) 0.026(5) 0.049(6) 0.016(5) 0.000(4) 0.000(4)
O186 0.070(8) 0.027(6) 0.041(6) 0.012(5) -0.010(6) -0.011(5)
O187 0.033(5) 0.025(5) 0.033(5) 0.006(4) -0.008(4) -0.005(4)
O188 0.017(4) 0.020(5) 0.031(5) 0.004(4) 0.002(4) -0.002(3)
O189 0.022(5) 0.037(6) 0.035(5) 0.008(4) -0.003(4) 0.015(4)
O190 0.016(4) 0.019(4) 0.025(4) 0.003(4) 0.005(3) 0.000(3)
O191 0.024(5) 0.025(5) 0.029(5) 0.002(4) 0.006(4) -0.002(4)
O192 0.022(4) 0.019(4) 0.017(4) 0.003(3) 0.000(3) 0.002(3)
O193 0.011(4) 0.017(4) 0.027(4) 0.003(3) 0.002(3) 0.004(3)
O194 0.016(4) 0.020(4) 0.023(4) 0.001(4) 0.003(3) 0.005(3)
O195 0.019(4) 0.026(5) 0.033(5) -0.004(4) 0.010(4) 0.003(4)
O196 0.162(17) 0.053(9) 0.028(6) 0.002(6) -0.003(8) 0.027(10)
O197 0.114(13) 0.022(6) 0.128(14) 0.015(7) -0.092(12) -0.016(7)
O198 0.040(7) 0.083(11) 0.087(11) 0.024(9) 0.020(7) 0.018(7)
O199 0.056(8) 0.018(5) 0.082(9) -0.003(5) -0.037(7) -0.003(5)
O200 0.090(16) 0.59(8) 0.032(10) 0.02(2) -0.014(10) 0.03(3)
O203 0.060(8) 0.080(10) 0.034(6) 0.007(6) 0.001(6) -0.021(7)
O204 0.012(5) 0.078(10) 0.098(11) -0.057(8) -0.015(6) 0.009(5)
O205 0.080(10) 0.030(6) 0.068(9) -0.006(6) 0.028(8) -0.010(6)
O206 0.059(8) 0.077(10) 0.063(9) 0.017(8) -0.036(7) -0.034(8)
O207 0.036(7) 0.126(13) 0.030(6) -0.010(7) 0.008(5) 0.039(8)
O208 0.044(7) 0.054(8) 0.060(8) -0.001(6) 0.020(6) 0.007(6)
O209 0.016(4) 0.029(5) 0.027(5) 0.006(4) 0.004(3) -0.003(4)
O210 0.059(8) 0.053(8) 0.064(8) 0.036(7) -0.018(7) -0.021(7)
O211 0.054(8) 0.044(8) 0.098(11) 0.030(8) 0.026(8) 0.012(6)
O212 0.082(10) 0.030(7) 0.125(14) 0.017(8) -0.072(10) 0.001(7)
O213 0.090(12) 0.079(11) 0.083(11) -0.032(9) 0.000(9) 0.043(10)
O214 0.075(10) 0.092(12) 0.061(9) 0.036(9) 0.004(8) -0.016(9)
O215 0.035(6) 0.055(8) 0.055(7) 0.008(6) 0.010(5) -0.002(5)
O216 0.092(11) 0.035(7) 0.054(8) -0.019(6) -0.001(7) -0.008(7)
O217 0.051(7) 0.032(6) 0.079(9) 0.013(6) -0.017(7) 0.002(6)
O218 0.065(8) 0.037(6) 0.039(6) -0.003(5) 0.031(6) -0.007(6)
O219 0.151(17) 0.081(11) 0.038(8) 0.009(7) -0.035(9) 0.039(11)
O220 0.042(8) 0.161(18) 0.046(8) -0.024(10) 0.019(6) -0.026(9)
O221 0.032(6) 0.037(7) 0.122(13) 0.012(8) 0.000(7) -0.009(5)
O222 0.030(5) 0.032(6) 0.059(7) 0.012(5) 0.021(5) 0.008(5)
O223 0.042(7) 0.064(8) 0.053(7) -0.017(6) -0.002(6) -0.002(6)
O224 0.028(6) 0.057(8) 0.071(8) 0.044(7) -0.015(6) -0.019(5)
O225 0.084(10) 0.050(7) 0.033(6) -0.014(5) 0.001(6) -0.020(7)
O226 0.055(9) 0.039(8) 0.22(2) -0.002(11) -0.051(12) -0.009(7)
O227 0.051(10) 0.19(2) 0.109(16) 0.016(16) -0.003(10) -0.036(13)
O228 0.097(14) 0.16(2) 0.057(10) 0.036(12) -0.011(10) -0.020(15)
O229 0.104(13) 0.061(10) 0.068(10) 0.027(8) 0.010(9) -0.014(9)
O230 0.114(15) 0.069(11) 0.073(11) -0.002(9) -0.004(10) 0.015(10)
O301 0.033(6) 0.039(6) 0.058(7) -0.006(5) 0.022(5) 0.002(5)
O302 0.042(7) 0.061(8) 0.060(8) 0.006(7) -0.018(6) -0.013(6)
O303 0.055(7) 0.034(6) 0.051(7) -0.002(5) 0.015(6) -0.012(5)
O304 0.075(10) 0.066(9) 0.061(9) 0.002(7) -0.014(8) 0.017(8)
O305 0.066(8) 0.047(7) 0.050(7) -0.002(6) -0.019(6) -0.013(6)
O306 0.059(8) 0.055(8) 0.057(8) -0.010(7) -0.005(6) 0.012(7)
O308 0.038(6) 0.044(7) 0.059(8) -0.009(6) 0.002(6) 0.007(5)
O309 0.064(10) 0.130(16) 0.059(9) -0.033(10) -0.021(8) 0.035(10)
O310 0.127(16) 0.079(12) 0.112(15) -0.032(11) 0.075(13) 0.024(11)
O311 0.152(19) 0.129(17) 0.056(10) -0.048(11) -0.043(11) 0.086(15)
O312 0.077(11) 0.135(17) 0.069(11) 0.042(11) 0.007(9) 0.016(11)
O313 0.077(11) 0.090(13) 0.090(12) -0.002(10) -0.022(10) 0.010(10)
O314 0.058(10) 0.112(15) 0.16(2) -0.079(15) -0.029(11) 0.020(10)
O315 0.124(16) 0.083(12) 0.079(12) -0.024(10) 0.023(11) -0.037(11)
N1 0.037(7) 0.053(9) 0.034(7) 0.017(6) 0.003(6) -0.010(6)
N2 0.056(10) 0.071(11) 0.038(8) 0.004(8) -0.005(7) 0.023(8)
N3 0.046(8) 0.045(8) 0.035(7) -0.001(6) -0.008(6) 0.013(6)
N4 0.053(10) 0.069(12) 0.054(10) 0.002(8) 0.019(8) -0.004(8)
N5 0.050(9) 0.092(14) 0.023(7) -0.004(8) 0.007(6) -0.014(9)
N7 0.090(14) 0.073(13) 0.058(11) 0.029(10) 0.016(10) -0.002(11)
N8 0.133(19) 0.062(12) 0.048(10) 0.002(9) 0.048(11) -0.020(12)
C1 0.020(7) 0.038(9) 0.045(9) 0.005(7) 0.005(6) 0.008(6)
C2 0.020(7) 0.039(9) 0.046(9) 0.007(7) 0.004(6) 0.010(6)
C3 0.045(9) 0.037(9) 0.034(8) 0.000(7) 0.001(7) 0.001(7)
C4 0.038(8) 0.043(9) 0.029(7) 0.011(7) 0.003(6) 0.001(7)
C5 0.037(8) 0.062(11) 0.038(9) -0.001(8) -0.003(7) 0.005(8)
C6 0.062(12) 0.052(11) 0.053(11) -0.013(9) 0.006(10) 0.010(9)
C7 0.055(11) 0.059(12) 0.048(10) -0.001(9) -0.005(9) 0.002(9)
C8 0.086(18) 0.084(18) 0.090(18) -0.026(15) -0.029(15) 0.028(15)
C9 0.083(18) 0.10(2) 0.074(17) 0.010(15) -0.025(14) 0.034(16)
C10 0.10(2) 0.12(3) 0.11(2) -0.04(2) -0.048(19) 0.05(2)
C11 0.063(13) 0.094(18) 0.066(14) -0.016(13) -0.008(11) 0.055(13)
C12 0.047(10) 0.055(12) 0.067(13) -0.014(10) -0.001(9) 0.010(9)
C13 0.048(10) 0.068(13) 0.044(10) 0.000(9) -0.005(8) -0.001(9)
C14 0.075(14) 0.054(12) 0.059(12) 0.009(10) 0.011(11) -0.001(11)
C15 0.058(11) 0.061(12) 0.048(11) -0.002(9) -0.005(9) 0.018(10)
C16 0.070(15) 0.059(14) 0.081(16) 0.001(12) -0.007(12) 0.002(11)
C17 0.061(13) 0.063(13) 0.056(12) -0.003(10) 0.010(10) 0.019(10)
C18 0.093(17) 0.064(14) 0.054(12) 0.018(11) 0.017(12) 0.032(13)
C19 0.059(15) 0.12(2) 0.10(2) 0.013(18) -0.018(14) 0.012(15)
C21 0.054(14) 0.15(3) 0.11(2) 0.01(2) -0.001(15) 0.019(17)
C22 0.084(18) 0.082(18) 0.086(18) 0.019(15) 0.010(15) 0.030(14)
C23 0.044(11) 0.103(18) 0.042(10) -0.027(11) -0.006(8) 0.040(11)
C24 0.073(15) 0.053(13) 0.12(2) 0.032(14) 0.060(15) 0.020(11)
C25 0.089(19) 0.065(16) 0.19(3) 0.059(19) -0.09(2) -0.028(14)
C26 0.29(5) 0.12(2) 0.035(12) -0.029(14) -0.07(2) 0.14(3)
C27 0.095(16) 0.076(15) 0.030(9) 0.004(9) -0.003(10) 0.044(13)
C28 0.13(2) 0.062(14) 0.067(15) -0.004(12) 0.024(16) 0.042(15)
C29 0.086(18) 0.11(2) 0.056(14) -0.036(14) 0.016(13) 0.000(16)
C34 0.043(11) 0.13(2) 0.060(14) 0.032(15) -0.008(10) 0.015(13)
C35 0.054(11) 0.076(15) 0.047(10) 0.011(10) 0.016(9) 0.034(11)
C36 0.037(9) 0.046(10) 0.046(9) 0.009(8) 0.014(7) 0.005(7)
C37 0.036(9) 0.049(11) 0.059(11) 0.014(9) -0.001(8) -0.002(8)
C39 0.026(7) 0.052(10) 0.047(9) 0.001(8) 0.001(7) 0.001(7)
C40 0.023(7) 0.043(9) 0.064(11) 0.016(8) 0.015(7) 0.001(6)
C41 0.018(7) 0.061(11) 0.057(11) 0.026(9) -0.004(7) 0.008(7)
C42 0.040(9) 0.053(11) 0.054(11) 0.027(9) 0.016(8) 0.014(8)
C43 0.041(9) 0.056(12) 0.059(11) 0.013(9) 0.018(8) -0.001(8)
C44 0.038(9) 0.056(12) 0.063(12) 0.019(10) 0.019(8) -0.004(8)

loop_
_atom_type_symbol
_atom_type_description
_atom_type_scat_dispersion_real
_atom_type_scat_dispersion_imag
_atom_type_scat_source
Mo Mo -1.6832 0.6857 'International Tables Vol C Tables 4.2.6.8 and 6.1.1.4'
Ce Ce -0.2486 2.6331 'International Tables Vol C Tables 4.2.6.8 and 6.1.1.4'
Na Na 0.0362 0.0249 'International Tables Vol C Tables 4.2.6.8 and 6.1.1.4'
O O 0.0106 0.0060 'International Tables Vol C Tables 4.2.6.8 and 6.1.1.4'
N N 0.0061 0.0033 'International Tables Vol C Tables 4.2.6.8 and 6.1.1.4'
C C 0.0033 0.0016 'International Tables Vol C Tables 4.2.6.8 and 6.1.1.4'
H H 0.0000 0.0000 'International Tables Vol C Tables 4.2.6.8 and 6.1.1.4'

loop_
_geom_angle_atom_site_label_1
_geom_angle_atom_site_label_2
_geom_angle_atom_site_label_3
_geom_angle
_geom_angle_site_symmetry_1
_geom_angle_site_symmetry_3
O93 Mo1 O109 102.5(4) . 2_755
O93 Mo1 O94 102.3(4) . .
O109 Mo1 O94 97.4(4) 2_755 .
O93 Mo1 O110 103.6(4) . .
O109 Mo1 O110 87.8(4) 2_755 .
O94 Mo1 O110 151.8(4) . .
O93 Mo1 O90 97.0(4) . .
O109 Mo1 O90 155.0(4) 2_755 .
O94 Mo1 O90 93.4(4) . .
O110 Mo1 O90 72.6(3) . .
O93 Mo1 O96 170.6(4) . .
O109 Mo1 O96 86.4(3) 2_755 .
O94 Mo1 O96 73.5(3) . .
O110 Mo1 O96 79.3(3) . .
O90 Mo1 O96 75.1(3) . .
O88 Mo2 O95 103.4(4) . .
O88 Mo2 O74 105.0(4) . .
O95 Mo2 O74 100.8(4) . .
O88 Mo2 O96 102.5(4) . .
O95 Mo2 O96 97.1(4) . .
O74 Mo2 O96 142.5(3) . .
O88 Mo2 O89 100.4(4) . .
O95 Mo2 O89 155.9(4) . .
O74 Mo2 O89 76.8(3) . .
O96 Mo2 O89 73.6(3) . .
O88 Mo2 O90 176.9(4) . .
O95 Mo2 O90 74.5(3) . .
O74 Mo2 O90 77.8(3) . .
O96 Mo2 O90 75.7(3) . .
O89 Mo2 O90 81.6(3) . .
O91 Mo3 O68 103.5(4) . .
O91 Mo3 O75 100.4(4) . .
O68 Mo3 O75 94.1(4) . .
O91 Mo3 O70 102.9(4) . .
O68 Mo3 O70 90.0(4) . .
O75 Mo3 O70 154.8(4) . .
O91 Mo3 O90 93.8(4) . .
O68 Mo3 O90 158.0(3) . .
O75 Mo3 O90 96.1(3) . .
O70 Mo3 O90 72.7(3) . .
O91 Mo3 O74 168.9(4) . .
O68 Mo3 O74 87.0(3) . .
O75 Mo3 O74 75.1(3) . .
O70 Mo3 O74 80.3(3) . .
O90 Mo3 O74 76.8(3) . .
O61 Mo4 O73 103.3(4) . .
O61 Mo4 O63 101.8(4) . .
O73 Mo4 O63 95.5(4) . .
O61 Mo4 O60 104.9(4) . .
O73 Mo4 O60 88.6(4) . .
O63 Mo4 O60 151.3(4) . .
O61 Mo4 O53 96.8(4) . .
O73 Mo4 O53 155.1(3) . .
O63 Mo4 O53 94.6(4) . .
O60 Mo4 O53 72.0(3) . .
O61 Mo4 O62 170.9(4) . .
O73 Mo4 O62 85.0(3) . .
O63 Mo4 O62 73.3(3) . .
O60 Mo4 O62 78.7(3) . .
O53 Mo4 O62 76.2(3) . .
O44 Mo5 O32 103.2(4) . .
O44 Mo5 O45 102.3(4) . .
O32 Mo5 O45 96.9(4) . .
O44 Mo5 O43 103.0(4) . .
O32 Mo5 O43 89.1(4) . .
O45 Mo5 O43 151.8(4) . .
O44 Mo5 O53 95.9(4) . .
O32 Mo5 O53 155.7(4) . .
O45 Mo5 O53 93.3(4) . .
O43 Mo5 O53 72.0(3) . .
O44 Mo5 O46 171.2(4) . .
O32 Mo5 O46 85.4(3) . .
O45 Mo5 O46 74.6(3) . .
O43 Mo5 O46 78.5(3) . .
O53 Mo5 O46 76.2(3) . .
O48 Mo6 O30 104.0(4) . .
O48 Mo6 O45 99.2(5) . .
O30 Mo6 O45 91.4(4) . .
O48 Mo6 O49 101.1(5) . .
O30 Mo6 O49 86.6(4) . .
O45 Mo6 O49 159.4(4) . .
O48 Mo6 O51 101.6(4) . .
O30 Mo6 O51 154.1(4) . .
O45 Mo6 O51 88.5(4) . .
O49 Mo6 O51 84.5(4) . .
O48 Mo6 O46 168.1(4) . .
O30 Mo6 O46 85.9(3) . .
O45 Mo6 O46 73.5(3) . .
O49 Mo6 O46 85.9(3) . .
O51 Mo6 O46 69.2(3) . .
O161 Mo7 O140 103.3(4) . .
O161 Mo7 O163 99.7(4) . .
O140 Mo7 O163 88.2(4) . .
O161 Mo7 O125 103.9(4) . .
O140 Mo7 O125 88.0(4) . .
O163 Mo7 O125 156.4(4) . .
O161 Mo7 O173 98.9(4) . .
O140 Mo7 O173 157.7(4) . .
O163 Mo7 O173 88.1(4) . .
O125 Mo7 O173 86.6(4) . .
O161 Mo7 O162 168.0(4) . .
O140 Mo7 O162 86.7(3) . .
O163 Mo7 O162 73.7(3) . .
O125 Mo7 O162 82.8(4) . .
O173 Mo7 O162 71.2(3) . .
O195 Mo8 O139 102.4(4) . .
O195 Mo8 O163 101.8(4) . .
O139 Mo8 O163 99.8(4) . .
O195 Mo8 O164 105.8(4) . .
O139 Mo8 O164 87.5(4) . .
O163 Mo8 O164 149.1(4) . .
O195 Mo8 O170 95.1(4) . .
O139 Mo8 O170 155.9(4) . .
O163 Mo8 O170 92.6(4) . .
O164 Mo8 O170 71.7(3) . .
O195 Mo8 O162 168.7(4) . .
O139 Mo8 O162 88.6(3) . .
O163 Mo8 O162 73.3(3) . .
O164 Mo8 O162 77.0(3) . .
O170 Mo8 O162 75.2(3) . .
O176 Mo9 O177 103.3(4) . .
O176 Mo9 O174 97.0(4) . .
O177 Mo9 O174 89.6(3) . .
O176 Mo9 O152 102.6(4) . .
O177 Mo9 O152 86.8(4) . .
O174 Mo9 O152 160.3(4) . .
O176 Mo9 O173 99.2(4) . .
O177 Mo9 O173 157.5(4) . .
O174 Mo9 O173 88.4(4) . .
O152 Mo9 O173 87.6(4) . .
O176 Mo9 O175 167.2(4) . .
O177 Mo9 O175 87.0(3) . .
O174 Mo9 O175 75.1(3) . .
O152 Mo9 O175 85.4(3) . .
O173 Mo9 O175 70.8(3) . .
O181 Mo10 O190 102.8(4) . .
O181 Mo10 O174 103.8(4) . .
O190 Mo10 O174 98.4(4) . .
O181 Mo10 O182 104.5(4) . .
O190 Mo10 O182 87.6(4) . .
O174 Mo10 O182 149.0(3) . .
O181 Mo10 O170 96.5(4) . .
O190 Mo10 O170 155.1(4) . .
O174 Mo10 O170 92.0(3) . .
O182 Mo10 O170 72.4(3) . .
O181 Mo10 O175 169.9(4) . .
O190 Mo10 O175 86.9(3) . .
O174 Mo10 O175 71.6(3) . .
O182 Mo10 O175 78.4(3) . .
O170 Mo10 O175 75.0(3) . .
O191 Mo11 O190 103.0(4) . .
O191 Mo11 O193 99.7(4) . .
O190 Mo11 O193 88.3(4) . .
O191 Mo11 O188 102.4(4) . .
O190 Mo11 O188 87.8(4) . .
O193 Mo11 O188 157.8(4) . .
O191 Mo11 O192 97.5(4) . .
O190 Mo11 O192 159.4(4) . .
O193 Mo11 O192 89.9(3) . .
O188 Mo11 O192 86.1(4) . .
O191 Mo11 O180 168.0(4) . .
O190 Mo11 O180 88.0(3) . .
O193 Mo11 O180 75.4(3) . .
O188 Mo11 O180 82.7(3) . .
O192 Mo11 O180 71.7(3) . .
O179 Mo12 O177 102.4(4) . .
O179 Mo12 O193 102.7(4) . .
O177 Mo12 O193 98.4(4) . .
O179 Mo12 O178 104.6(4) . .
O177 Mo12 O178 87.1(4) . .
O193 Mo12 O178 150.3(3) . .
O179 Mo12 O7 96.2(4) . .
O177 Mo12 O7 155.4(3) . .
O193 Mo12 O7 93.0(3) . .
O178 Mo12 O7 72.6(3) . .
O179 Mo12 O180 169.6(4) . .
O177 Mo12 O180 87.8(3) . .
O193 Mo12 O180 73.6(3) . .
O178 Mo12 O180 77.5(3) . .
O7 Mo12 O180 74.5(3) . .
O97 Mo15 O106 104.4(4) . .
O97 Mo15 O94 101.1(4) . .
O106 Mo15 O94 91.7(4) . .
O97 Mo15 O87 102.2(4) . .
O106 Mo15 O87 85.9(4) . .
O94 Mo15 O87 156.5(4) . .
O97 Mo15 O89 101.9(4) . .
O106 Mo15 O89 153.3(4) . .
O94 Mo15 O89 87.8(4) . .
O87 Mo15 O89 84.1(4) . .
O97 Mo15 O96 169.1(4) . .
O106 Mo15 O96 85.2(3) . .
O94 Mo15 O96 73.1(3) . .
O87 Mo15 O96 83.4(3) . .
O89 Mo15 O96 69.0(3) . .
O20 Mo16 O28 103.4(4) . .
O20 Mo16 O30 102.2(4) . .
O28 Mo16 O30 96.6(4) . .
O20 Mo16 O18 105.5(4) . .
O28 Mo16 O18 148.8(4) . .
O30 Mo16 O18 88.3(4) . .
O20 Mo16 O19 97.3(4) . .
O28 Mo16 O19 93.1(4) . .
O30 Mo16 O19 155.5(4) . .
O18 Mo16 O19 72.2(3) . .
O20 Mo16 O29 170.0(4) . .
O28 Mo16 O29 71.4(3) . .
O30 Mo16 O29 87.0(3) . .
O18 Mo16 O29 78.2(3) . .
O19 Mo16 O29 74.9(3) . .
O92 Mo17 O111 99.4(4) . .
O92 Mo17 O110 95.9(4) . .
O111 Mo17 O110 72.6(4) . .
O92 Mo17 O72 102.3(4) . .
O111 Mo17 O72 71.1(4) . .
O110 Mo17 O72 141.5(4) . .
O92 Mo17 O70 93.5(4) . .
O111 Mo17 O70 142.2(4) . .
O110 Mo17 O70 141.2(3) . .
O72 Mo17 O70 71.5(4) . .
O92 Mo17 O90 95.4(4) . .
O111 Mo17 O90 141.8(3) . .
O110 Mo17 O90 71.0(3) . .
O72 Mo17 O90 139.1(3) . .
O70 Mo17 O90 70.8(3) . .
O92 Mo17 O95 168.5(4) . .
O111 Mo17 O95 90.4(4) . .
O110 Mo17 O95 81.1(3) . .
O72 Mo17 O95 86.6(4) . .
O70 Mo17 O95 82.3(3) . .
O90 Mo17 O95 73.2(3) . .
O52 Mo18 O54 102.1(4) . .
O52 Mo18 O46 105.0(4) . .
O54 Mo18 O46 102.6(4) . .
O52 Mo18 O62 102.7(4) . .
O54 Mo18 O62 96.0(4) . .
O46 Mo18 O62 142.3(3) . .
O52 Mo18 O51 101.8(4) . .
O54 Mo18 O51 155.4(4) . .
O46 Mo18 O51 76.8(3) . .
O62 Mo18 O51 72.9(3) . .
O52 Mo18 O53 175.8(4) . .
O54 Mo18 O53 74.4(3) . .
O46 Mo18 O53 78.1(3) . .
O62 Mo18 O53 75.7(3) . .
O51 Mo18 O53 81.6(3) . .
O34 Mo19 O32 103.3(4) . .
O34 Mo19 O28 99.1(4) . .
O32 Mo19 O28 91.0(4) . .
O34 Mo19 O33 100.8(5) . .
O32 Mo19 O33 86.4(4) . .
O28 Mo19 O33 160.0(4) . .
O34 Mo19 O27 100.5(4) . .
O32 Mo19 O27 156.0(4) . .
O28 Mo19 O27 88.5(4) . .
O33 Mo19 O27 85.9(4) . .
O34 Mo19 O29 167.0(4) . .
O32 Mo19 O29 87.8(3) . .
O28 Mo19 O29 73.7(3) . .
O33 Mo19 O29 86.3(3) . .
O27 Mo19 O29 69.1(3) . .
O209 Mo20 O169 99.3(4) . .
O209 Mo20 O165 101.8(4) . .
O169 Mo20 O165 71.1(3) . .
O209 Mo20 O164 94.1(4) . .
O169 Mo20 O164 142.7(3) . .
O165 Mo20 O164 72.2(3) . .
O209 Mo20 O182 93.4(4) . .
O169 Mo20 O182 71.2(3) . .
O165 Mo20 O182 141.1(4) . .
O164 Mo20 O182 142.7(3) . .
O209 Mo20 O170 96.9(4) . .
O169 Mo20 O170 139.9(3) . .
O165 Mo20 O170 140.0(3) . .
O164 Mo20 O170 71.4(3) . .
O182 Mo20 O170 71.4(3) . .
O209 Mo20 O171 171.8(4) . .
O169 Mo20 O171 87.4(3) . .
O165 Mo20 O171 84.8(3) . .
O164 Mo20 O171 83.2(3) . .
O182 Mo20 O171 84.3(3) . .
O170 Mo20 O171 75.0(3) . .
O183 Mo21 O185 104.2(5) . .
O183 Mo21 O188 101.3(5) . .
O185 Mo21 O188 106.5(4) . .
O183 Mo21 O169 98.0(4) . .
O185 Mo21 O169 87.6(4) . .
O188 Mo21 O169 152.2(4) . .
O183 Mo21 O182 95.0(4) . .
O185 Mo21 O182 150.8(4) . .
O188 Mo21 O182 90.6(4) . .
O169 Mo21 O182 67.9(3) . .
O183 Mo21 O184 174.1(4) . .
O185 Mo21 O184 81.2(4) . .
O188 Mo21 O184 78.7(4) . .
O169 Mo21 O184 80.0(3) . .
O182 Mo21 O184 79.1(3) . .
O105 Mo22 O106 103.5(4) . 2_755
O105 Mo22 O108 102.6(5) . .
O106 Mo22 O108 97.0(4) 2_755 .
O105 Mo22 O101 104.6(4) . .
O106 Mo22 O101 88.3(4) 2_755 .
O108 Mo22 O101 150.2(4) . .
O105 Mo22 O104 95.7(4) . .
O106 Mo22 O104 155.3(4) 2_755 .
O108 Mo22 O104 93.8(4) . .
O101 Mo22 O104 71.7(3) . .
O105 Mo22 O107 168.3(4) . .
O106 Mo22 O107 87.6(3) 2_755 .
O108 Mo22 O107 71.9(3) . .
O101 Mo22 O107 79.1(3) . .
O104 Mo22 O107 74.8(3) . .
O64 Mo23 O68 103.0(4) . .
O64 Mo23 O63 99.0(4) . .
O68 Mo23 O63 93.2(4) . .
O64 Mo23 O65 102.6(4) . .
O68 Mo23 O65 86.9(4) . .
O63 Mo23 O65 157.8(4) . .
O64 Mo23 O51 102.0(4) . .
O68 Mo23 O51 154.6(4) . .
O63 Mo23 O51 87.4(4) . .
O65 Mo23 O51 83.2(4) . .
O64 Mo23 O62 168.5(4) . .
O68 Mo23 O62 86.6(3) . .
O63 Mo23 O62 73.8(3) . .
O65 Mo23 O62 84.1(3) . .
O51 Mo23 O62 69.2(3) . .
O138 Mo24 O132 103.9(5) . .
O138 Mo24 O131 100.8(4) . .
O132 Mo24 O131 106.2(4) . .
O138 Mo24 O165 96.2(4) . .
O132 Mo24 O165 88.2(4) . .
O131 Mo24 O165 154.2(4) . .
O138 Mo24 O164 95.7(4) . .
O132 Mo24 O164 151.3(4) . .
O131 Mo24 O164 90.2(4) . .
O165 Mo24 O164 68.8(3) . .
O138 Mo24 O136 170.5(4) . .
O132 Mo24 O136 82.3(4) . .
O131 Mo24 O136 84.2(4) . .
O165 Mo24 O136 76.6(3) . .
O164 Mo24 O136 76.0(3) . .
O1 Mo25 O6 103.2(4) . .
O1 Mo25 O8 98.4(4) . .
O6 Mo25 O8 89.5(4) . .
O1 Mo25 O2 102.3(4) . .
O6 Mo25 O2 87.2(4) . .
O8 Mo25 O2 159.3(4) . .
O1 Mo25 O192 100.9(4) . .
O6 Mo25 O192 155.8(4) . .
O8 Mo25 O192 89.2(3) . .
O2 Mo25 O192 85.5(4) . .
O1 Mo25 O194 167.4(4) . .
O6 Mo25 O194 87.0(3) . .
O8 Mo25 O194 74.0(3) . .
O2 Mo25 O194 85.4(3) . .
O192 Mo25 O194 69.4(3) . .
O31 Mo26 O17 104.3(4) . .
O31 Mo26 O21 105.9(4) . .
O17 Mo26 O21 101.9(4) . .
O31 Mo26 O29 104.3(4) . .
O17 Mo26 O29 94.3(4) . .
O21 Mo26 O29 140.7(3) . .
O31 Mo26 O27 99.3(4) . .
O17 Mo26 O27 155.5(4) . .
O21 Mo26 O27 77.4(4) . .
O29 Mo26 O27 73.4(3) . .
O130 Mo27 O139 103.8(4) . .
O130 Mo27 O129 99.5(4) . .
O139 Mo27 O129 88.7(4) . .
O130 Mo27 O131 102.5(4) . .
O139 Mo27 O131 86.9(4) . .
O129 Mo27 O131 158.0(4) . .
O130 Mo27 O119 101.5(4) . .
O139 Mo27 O119 154.7(4) . .
O129 Mo27 O119 88.7(4) . .
O131 Mo27 O119 86.2(4) . .
O130 Mo27 O128 168.0(4) . .
O139 Mo27 O128 86.1(3) . .
O129 Mo27 O128 73.6(3) . .
O131 Mo27 O128 84.6(3) . .
O119 Mo27 O128 69.0(3) . .
O127 Mo28 O129 101.6(5) . .
O127 Mo28 O140 104.1(4) . .
O129 Mo28 O140 99.2(4) . .
O127 Mo28 O126 106.0(5) . .
O129 Mo28 O126 149.3(4) . .
O140 Mo28 O126 87.0(4) . .
O127 Mo28 O104 95.5(4) . .
O129 Mo28 O104 91.8(4) . .
O140 Mo28 O104 154.9(4) . .
O126 Mo28 O104 72.6(4) . .
O127 Mo28 O128 167.6(4) . .
O129 Mo28 O128 72.5(3) . .
O140 Mo28 O128 87.8(3) . .
O126 Mo28 O128 77.8(3) . .
O104 Mo28 O128 74.1(3) . .
O102 Mo29 O121 102.3(4) . .
O102 Mo29 O98 99.6(4) . .
O121 Mo29 O98 71.7(4) . .
O102 Mo29 O101 93.8(4) . .
O121 Mo29 O101 142.4(4) . .
O98 Mo29 O101 72.2(4) . .
O102 Mo29 O126 93.4(4) . .
O121 Mo29 O126 72.1(4) . .
O98 Mo29 O126 143.4(4) . .
O101 Mo29 O126 141.1(4) . .
O102 Mo29 O104 98.5(4) . .
O121 Mo29 O104 138.3(3) . .
O98 Mo29 O104 139.1(3) . .
O101 Mo29 O104 70.2(3) . .
O126 Mo29 O104 70.9(3) . .
O102 Mo29 O103 171.7(4) . .
O121 Mo29 O103 84.2(3) . .
O98 Mo29 O103 87.2(3) . .
O101 Mo29 O103 83.7(3) . .
O126 Mo29 O103 83.7(3) . .
O104 Mo29 O103 73.2(3) . .
O77 Mo30 O80 103.9(5) . .
O77 Mo30 O78 101.9(4) . .
O80 Mo30 O78 103.6(4) . .
O77 Mo30 O57 91.5(4) . .
O80 Mo30 O57 92.2(4) . .
O78 Mo30 O57 156.0(4) . .
O77 Mo30 O60 95.2(4) . .
O80 Mo30 O60 152.7(4) . .
O78 Mo30 O60 91.1(4) . .
O57 Mo30 O60 67.7(3) . .
O77 Mo30 O79 168.9(4) . .
O80 Mo30 O79 84.1(4) . .
O78 Mo30 O79 83.3(4) . .
O57 Mo30 O79 80.5(4) . .
O60 Mo30 O79 74.8(3) . .
O86 Mo31 O83 105.6(5) . .
O86 Mo31 O87 102.3(4) . .
O83 Mo31 O87 104.3(4) . .
O86 Mo31 O98 94.7(4) . 2_755
O83 Mo31 O98 92.1(4) . 2_755
O87 Mo31 O98 152.0(4) . 2_755
O86 Mo31 O101 94.1(4) . 2_755
O83 Mo31 O101 153.6(4) . 2_755
O87 Mo31 O101 88.1(4) . 2_755
O98 Mo31 O101 68.4(3) 2_755 2_755
O86 Mo31 O85 171.9(4) . .
O83 Mo31 O85 81.6(4) . .
O87 Mo31 O85 79.0(4) . .
O98 Mo31 O85 81.1(3) 2_755 .
O101 Mo31 O85 78.0(3) 2_755 .
O25 Mo32 O35 104.1(5) . .
O25 Mo32 O26 100.7(5) . .
O35 Mo32 O26 105.5(5) . .
O25 Mo32 O156 95.1(4) . .
O35 Mo32 O156 88.8(4) . .
O26 Mo32 O156 155.2(4) . .
O25 Mo32 O160 93.7(4) . .
O35 Mo32 O160 151.9(4) . .
O26 Mo32 O160 92.0(4) . .
O156 Mo32 O160 67.9(3) . .
O25 Mo32 O24 170.7(5) . .
O35 Mo32 O24 84.4(5) . .
O26 Mo32 O24 80.4(4) . .
O156 Mo32 O24 81.0(4) . .
O160 Mo32 O24 76.9(4) . .
O11 Mo33 O22 103.7(4) . .
O11 Mo33 O6 101.8(4) . .
O22 Mo33 O6 99.2(4) . .
O11 Mo33 O12 105.1(4) . .
O22 Mo33 O12 148.4(4) . .
O6 Mo33 O12 87.4(4) . .
O11 Mo33 O19 97.3(4) . .
O22 Mo33 O19 91.5(4) . .
O6 Mo33 O19 155.0(3) . .
O12 Mo33 O19 72.1(3) . .
O11 Mo33 O21 171.2(4) . .
O22 Mo33 O21 71.9(3) . .
O6 Mo33 O21 86.6(3) . .
O12 Mo33 O21 77.8(3) . .
O19 Mo33 O21 75.4(3) . .
O172 Mo34 O171 103.0(4) . .
O172 Mo34 O162 107.0(4) . .
O171 Mo34 O162 99.5(4) . .
O172 Mo34 O175 103.7(4) . .
O171 Mo34 O175 96.0(4) . .
O162 Mo34 O175 141.2(4) . .
O172 Mo34 O173 98.7(4) . .
O171 Mo34 O173 157.7(4) . .
O162 Mo34 O173 78.8(4) . .
O175 Mo34 O173 73.7(3) . .
O172 Mo34 O170 175.4(4) . .
O171 Mo34 O170 72.8(3) . .
O162 Mo34 O170 76.0(3) . .
O175 Mo34 O170 75.0(3) . .
O173 Mo34 O170 85.2(3) . .
O117 Mo35 O109 104.0(4) . .
O117 Mo35 O108 98.9(5) . .
O109 Mo35 O108 91.0(4) . .
O117 Mo35 O115 101.7(5) . .
O109 Mo35 O115 87.1(4) . .
O108 Mo35 O115 159.1(4) . .
O117 Mo35 O119 98.9(4) . .
O109 Mo35 O119 156.9(4) . .
O108 Mo35 O119 88.4(4) . .
O115 Mo35 O119 85.4(4) . .
O117 Mo35 O107 166.5(4) . .
O109 Mo35 O107 87.7(3) . .
O108 Mo35 O107 73.7(3) . .
O115 Mo35 O107 85.4(3) . .
O119 Mo35 O107 70.0(3) . .
O76 Mo36 O73 103.8(4) . .
O76 Mo36 O75 98.8(4) . .
O73 Mo36 O75 93.5(4) . .
O76 Mo36 O78 101.6(4) . .
O73 Mo36 O78 86.5(4) . .
O75 Mo36 O78 159.0(4) . .
O76 Mo36 O89 101.1(4) . .
O73 Mo36 O89 154.7(4) . .
O75 Mo36 O89 87.0(4) . .
O78 Mo36 O89 84.2(3) . .
O76 Mo36 O74 167.7(4) . .
O73 Mo36 O74 86.4(3) . .
O75 Mo36 O74 73.3(3) . .
O78 Mo36 O74 85.7(3) . .
O89 Mo36 O74 69.5(3) . .
O9 Mo37 O10 104.0(4) . .
O9 Mo37 O8 103.2(4) . .
O10 Mo37 O8 98.6(4) . .
O9 Mo37 O160 105.0(4) . .
O10 Mo37 O160 88.6(4) . .
O8 Mo37 O160 148.1(4) . .
O9 Mo37 O7 96.3(4) . .
O10 Mo37 O7 154.2(4) . .
O8 Mo37 O7 91.9(4) . .
O160 Mo37 O7 70.7(4) . .
O9 Mo37 O194 169.3(4) . .
O10 Mo37 O194 86.4(3) . .
O8 Mo37 O194 72.4(3) . .
O160 Mo37 O194 77.1(3) . .
O7 Mo37 O194 74.4(3) . .
O55 Mo38 O56 100.1(5) . .
O55 Mo38 O60 94.9(4) . .
O56 Mo38 O60 141.4(4) . .
O55 Mo38 O57 99.7(4) . .
O56 Mo38 O57 71.1(4) . .
O60 Mo38 O57 71.4(4) . .
O55 Mo38 O43 95.9(4) . .
O56 Mo38 O43 71.7(4) . .
O60 Mo38 O43 141.8(4) . .
O57 Mo38 O43 141.6(4) . .
O55 Mo38 O53 94.1(4) . .
O56 Mo38 O53 141.6(3) . .
O60 Mo38 O53 71.2(3) . .
O57 Mo38 O53 141.0(3) . .
O43 Mo38 O53 71.5(3) . .
O55 Mo38 O54 168.2(4) . .
O56 Mo38 O54 89.5(4) . .
O60 Mo38 O54 81.4(3) . .
O57 Mo38 O54 89.7(4) . .
O43 Mo38 O54 80.7(3) . .
O53 Mo38 O54 74.1(3) . .
O23 Mo39 O10 104.2(4) . .
O23 Mo39 O22 98.9(4) . .
O10 Mo39 O22 89.4(4) . .
O23 Mo39 O26 101.1(4) . .
O10 Mo39 O26 86.6(4) . .
O22 Mo39 O26 160.0(4) . .
O23 Mo39 O27 99.8(4) . .
O10 Mo39 O27 155.9(4) . .
O22 Mo39 O27 89.2(4) . .
O26 Mo39 O27 86.4(4) . .
O23 Mo39 O21 167.6(4) . .
O10 Mo39 O21 86.2(3) . .
O22 Mo39 O21 74.2(3) . .
O26 Mo39 O21 86.0(3) . .
O27 Mo39 O21 70.3(3) . .
O158 Mo40 O156 98.8(4) . .
O158 Mo40 O157 102.8(4) . .
O156 Mo40 O157 72.0(4) . .
O158 Mo40 O160 95.5(4) . .
O156 Mo40 O160 71.6(4) . .
O157 Mo40 O160 141.2(4) . .
O158 Mo40 O178 91.5(4) . .
O156 Mo40 O178 142.9(4) . .
O157 Mo40 O178 71.0(4) . .
O160 Mo40 O178 142.9(4) . .
O158 Mo40 O7 95.8(4) . .
O156 Mo40 O7 140.4(4) . .
O157 Mo40 O7 139.3(4) . .
O160 Mo40 O7 70.5(3) . .
O178 Mo40 O7 72.6(3) . .
O158 Mo40 O159 170.8(4) . .
O156 Mo40 O159 89.2(4) . .
O157 Mo40 O159 83.8(3) . .
O160 Mo40 O159 82.8(3) . .
O178 Mo40 O159 84.5(3) . .
O7 Mo40 O159 75.1(3) . .
O124 Mo41 O141 104.1(6) . .
O124 Mo41 O125 100.6(4) . .
O141 Mo41 O125 106.2(4) . .
O124 Mo41 O121 97.3(4) . .
O141 Mo41 O121 89.0(4) . .
O125 Mo41 O121 152.6(4) . .
O124 Mo41 O126 94.1(4) . .
O141 Mo41 O126 153.2(4) . .
O125 Mo41 O126 89.1(4) . .
O121 Mo41 O126 69.0(4) . .
O124 Mo41 O123 173.5(5) . .
O141 Mo41 O123 82.4(5) . .
O125 Mo41 O123 77.5(4) . .
O121 Mo41 O123 82.3(4) . .
O126 Mo41 O123 79.7(4) . .
O120 Mo42 O103 103.7(4) . .
O120 Mo42 O107 105.7(4) . .
O103 Mo42 O107 99.2(4) . .
O120 Mo42 O128 104.5(4) . .
O103 Mo42 O128 96.8(4) . .
O107 Mo42 O128 141.1(3) . .
O120 Mo42 O119 98.4(4) . .
O103 Mo42 O119 157.6(4) . .
O107 Mo42 O119 77.5(3) . .
O128 Mo42 O119 74.4(3) . .
O120 Mo42 O104 176.2(4) . .
O103 Mo42 O104 72.8(4) . .
O107 Mo42 O104 76.6(3) . .
O128 Mo42 O104 74.7(3) . .
O119 Mo42 O104 84.9(3) . .
O150 Mo43 O149 104.7(5) . .
O150 Mo43 O152 100.7(4) . .
O149 Mo43 O152 104.8(4) . .
O150 Mo43 O157 95.8(4) . .
O149 Mo43 O157 90.0(4) . .
O152 Mo43 O157 154.0(4) . .
O150 Mo43 O178 95.9(4) . .
O149 Mo43 O178 151.4(4) . .
O152 Mo43 O178 90.3(4) . .
O157 Mo43 O178 68.0(3) . .
O150 Mo43 O151 171.5(4) . .
O149 Mo43 O151 80.0(4) . .
O152 Mo43 O151 84.6(4) . .
O157 Mo43 O151 76.9(4) . .
O178 Mo43 O151 77.4(3) . .
O208 Mo44 O135 104.2(6) . .
O208 Mo44 O134 99.6(5) . .
O135 Mo44 O134 100.5(5) . .
O208 Mo44 O137 96.6(6) . .
O135 Mo44 O137 92.3(5) . .
O134 Mo44 O137 156.2(5) . .
O208 Mo44 O132 89.6(5) . .
O135 Mo44 O132 165.0(5) . .
O134 Mo44 O132 82.6(4) . .
O137 Mo44 O132 80.2(4) . .
O208 Mo44 O133 163.0(6) . .
O135 Mo44 O133 91.3(5) . .
O134 Mo44 O133 84.1(4) . .
O137 Mo44 O133 75.5(5) . .
O132 Mo44 O133 74.3(4) . .
O153 Mo45 O154 104.3(5) . .
O153 Mo45 O148 102.4(5) . .
O154 Mo45 O148 104.7(5) . .
O153 Mo45 O157 97.2(5) . .
O154 Mo45 O157 150.6(4) . .
O148 Mo45 O157 89.8(4) . .
O153 Mo45 O156 97.6(5) . .
O154 Mo45 O156 87.7(4) . .
O148 Mo45 O156 152.8(4) . .
O157 Mo45 O156 69.5(3) . .
O153 Mo45 O155 172.0(5) . .
O154 Mo45 O155 82.5(5) . .
O148 Mo45 O155 79.4(4) . .
O157 Mo45 O155 75.0(4) . .
O156 Mo45 O155 78.3(4) . .
O13 Mo46 O14 100.6(4) . .
O13 Mo46 O12 94.1(4) . .
O14 Mo46 O12 72.0(4) . .
O13 Mo46 O15 100.9(4) . .
O14 Mo46 O15 71.2(4) . .
O12 Mo46 O15 142.2(4) . .
O13 Mo46 O18 94.6(4) . .
O14 Mo46 O18 141.8(4) . .
O12 Mo46 O18 141.8(4) . .
O15 Mo46 O18 71.5(4) . .
O13 Mo46 O19 96.6(4) . .
O14 Mo46 O19 140.2(4) . .
O12 Mo46 O19 71.1(4) . .
O15 Mo46 O19 139.5(4) . .
O18 Mo46 O19 71.0(4) . .
O13 Mo46 O17 169.9(4) . .
O14 Mo46 O17 87.5(4) . .
O12 Mo46 O17 82.5(3) . .
O15 Mo46 O17 87.4(4) . .
O18 Mo46 O17 82.5(3) . .
O19 Mo46 O17 73.3(3) . .
O69 Mo47 O66 105.5(6) . .
O69 Mo47 O65 102.6(5) . .
O66 Mo47 O65 103.6(5) . .
O69 Mo47 O72 95.8(5) . .
O66 Mo47 O72 92.3(4) . .
O65 Mo47 O72 151.3(4) . .
O69 Mo47 O70 94.3(5) . .
O66 Mo47 O70 153.8(5) . .
O65 Mo47 O70 88.3(4) . .
O72 Mo47 O70 68.4(3) . .
O69 Mo47 O67 170.9(5) . .
O66 Mo47 O67 81.1(5) . .
O65 Mo47 O67 81.5(4) . .
O72 Mo47 O67 77.5(4) . .
O70 Mo47 O67 77.6(4) . .
O189 Mo48 O159 103.9(4) . .
O189 Mo48 O180 106.8(5) . .
O159 Mo48 O180 100.0(4) . .
O189 Mo48 O194 104.3(4) . .
O159 Mo48 O194 96.1(4) . .
O180 Mo48 O194 140.2(3) . .
O189 Mo48 O192 98.4(4) . .
O159 Mo48 O192 157.2(4) . .
O180 Mo48 O192 77.7(3) . .
O194 Mo48 O192 73.6(3) . .
O189 Mo48 O7 176.2(4) . .
O159 Mo48 O7 72.9(3) . .
O180 Mo48 O7 76.1(3) . .
O194 Mo48 O7 74.2(3) . .
O192 Mo48 O7 84.6(3) . .
O5 Mo49 O4 104.7(6) . .
O5 Mo49 O2 100.2(5) . .
O4 Mo49 O2 106.2(4) . .
O5 Mo49 O14 96.7(4) . .
O4 Mo49 O14 89.4(4) . .
O2 Mo49 O14 153.0(4) . .
O5 Mo49 O12 95.3(4) . .
O4 Mo49 O12 151.8(5) . .
O2 Mo49 O12 89.2(4) . .
O14 Mo49 O12 68.4(4) . .
O5 Mo49 O3 172.5(5) . .
O4 Mo49 O3 82.3(6) . .
O2 Mo49 O3 80.0(4) . .
O14 Mo49 O3 80.5(4) . .
O12 Mo49 O3 77.2(4) . .
O42 Mo50 O38 104.0(5) . .
O42 Mo50 O33 100.0(5) . .
O38 Mo50 O33 105.0(4) . .
O42 Mo50 O56 95.5(4) . .
O38 Mo50 O56 90.5(4) . .
O33 Mo50 O56 154.6(4) . .
O42 Mo50 O43 97.1(4) . .
O38 Mo50 O43 151.3(4) . .
O33 Mo50 O43 90.0(4) . .
O56 Mo50 O43 68.0(3) . .
O42 Mo50 O41 172.8(5) . .
O38 Mo50 O41 82.3(5) . .
O33 Mo50 O41 81.6(4) . .
O56 Mo50 O41 80.7(4) . .
O43 Mo50 O41 75.8(4) . .
O47 Mo51 O50 104.6(6) . .
O47 Mo51 O49 102.9(5) . .
O50 Mo51 O49 104.4(4) . .
O47 Mo51 O15 92.3(4) . .
O50 Mo51 O15 91.7(4) . .
O49 Mo51 O15 154.0(4) . .
O47 Mo51 O18 95.1(4) . .
O50 Mo51 O18 152.9(5) . .
O49 Mo51 O18 88.8(4) . .
O15 Mo51 O18 68.7(4) . .
O47 Mo51 O16 171.1(5) . .
O50 Mo51 O16 81.1(5) . .
O49 Mo51 O16 81.8(4) . .
O15 Mo51 O16 80.6(4) . .
O18 Mo51 O16 77.4(4) . .
O206 Mo52 O118 102.6(7) . .
O206 Mo52 O134 98.5(7) . .
O118 Mo52 O134 97.9(5) . .
O206 Mo52 O204 97.4(8) . 2_755
O118 Mo52 O204 96.3(5) . 2_755
O134 Mo52 O204 155.7(5) . 2_755
O206 Mo52 O116 90.4(6) . .
O118 Mo52 O116 167.0(6) . .
O134 Mo52 O116 80.9(4) . .
O204 Mo52 O116 80.8(5) 2_755 .
O206 Mo52 O207 165.9(7) . .
O118 Mo52 O207 91.0(6) . .
O134 Mo52 O207 83.1(4) . .
O204 Mo52 O207 77.1(6) 2_755 .
O116 Mo52 O207 76.0(6) . .
O84 Mo53 O100 101.1(5) . .
O84 Mo53 O122 105.9(5) . .
O100 Mo53 O122 99.1(6) . .
O84 Mo53 O98 93.1(4) . .
O100 Mo53 O98 93.3(5) . .
O122 Mo53 O98 154.6(4) . .
O84 Mo53 O121 157.2(4) . .
O100 Mo53 O121 92.5(4) . .
O122 Mo53 O121 89.7(4) . .
O98 Mo53 O121 67.7(3) . .
O84 Mo53 O99 86.4(5) . .
O100 Mo53 O99 171.5(5) . .
O122 Mo53 O99 82.5(5) . .
O98 Mo53 O99 82.1(4) . .
O121 Mo53 O99 79.1(4) . .
O210 Mo54 O211 99.5(7) . .
O210 Mo54 O187 102.3(5) . .
O211 Mo54 O187 97.8(6) . .
O210 Mo54 O224 93.7(5) . .
O211 Mo54 O224 91.6(6) . .
O187 Mo54 O224 159.9(4) . .
O210 Mo54 O185 169.7(6) . .
O211 Mo54 O185 89.1(6) . .
O187 Mo54 O185 82.0(4) . .
O224 Mo54 O185 80.4(4) . .
O210 Mo54 O186 91.4(6) . .
O211 Mo54 O186 167.5(5) . .
O187 Mo54 O186 85.9(5) . .
O224 Mo54 O186 81.4(5) . .
O185 Mo54 O186 79.5(4) . .
O217 Mo55 O218 104.4(7) . .
O217 Mo55 O37 98.9(5) . .
O218 Mo55 O37 99.7(5) . .
O217 Mo55 O154 95.2(5) . .
O218 Mo55 O154 92.3(5) . .
O37 Mo55 O154 158.6(4) . .
O217 Mo55 O35 92.4(6) . .
O218 Mo55 O35 162.3(6) . .
O37 Mo55 O35 82.9(4) . .
O154 Mo55 O35 80.4(4) . .
O217 Mo55 O36 165.4(6) . .
O218 Mo55 O36 89.2(5) . .
O37 Mo55 O36 83.8(4) . .
O154 Mo55 O36 78.7(4) . .
O35 Mo55 O36 73.7(4) . .
O216 Mo56 O40 103.7(7) . .
O216 Mo56 O37 98.5(6) . .
O40 Mo56 O37 97.9(5) . .
O216 Mo56 O59 98.8(6) . .
O40 Mo56 O59 94.8(5) . .
O37 Mo56 O59 155.4(5) . .
O216 Mo56 O38 89.6(6) . .
O40 Mo56 O38 166.6(6) . .
O37 Mo56 O38 81.0(4) . .
O59 Mo56 O38 81.8(4) . .
O216 Mo56 O39 163.4(6) . .
O40 Mo56 O39 92.5(6) . .
O37 Mo56 O39 82.3(4) . .
O59 Mo56 O39 76.2(5) . .
O38 Mo56 O39 74.2(4) . .
O167 Mo57 O137 100.8(6) . .
O167 Mo57 O224 103.5(7) . .
O137 Mo57 O224 105.7(5) . .
O167 Mo57 O169 97.6(5) . .
O137 Mo57 O169 154.2(4) . .
O224 Mo57 O169 87.2(4) . .
O167 Mo57 O165 100.0(5) . .
O137 Mo57 O165 90.3(4) . .
O224 Mo57 O165 148.3(5) . .
O169 Mo57 O165 68.7(3) . .
O167 Mo57 O166 175.8(5) . .
O137 Mo57 O166 77.8(5) . .
O224 Mo57 O166 80.7(6) . .
O169 Mo57 O166 82.5(4) . .
O165 Mo57 O166 76.1(4) . .
O147 Mo58 O146 103.9(7) . .
O147 Mo58 O144 100.4(5) . .
O146 Mo58 O144 99.4(5) . .
O147 Mo58 O148 93.7(5) . .
O146 Mo58 O148 93.7(5) . .
O144 Mo58 O148 157.8(5) . .
O147 Mo58 O149 89.2(5) . .
O146 Mo58 O149 165.7(5) . .
O144 Mo58 O149 83.6(4) . .
O148 Mo58 O149 79.5(4) . .
O147 Mo58 O145 161.7(6) . .
O146 Mo58 O145 93.4(6) . .
O144 Mo58 O145 82.3(5) . .
O148 Mo58 O145 79.1(5) . .
O149 Mo58 O145 73.0(4) . .
O142 Mo59 O143 103.4(7) . .
O142 Mo59 O144 98.8(5) . .
O143 Mo59 O144 97.9(5) . .
O142 Mo59 O122 98.4(6) . .
O143 Mo59 O122 94.7(5) . .
O144 Mo59 O122 155.7(5) . .
O142 Mo59 O141 89.1(6) . .
O143 Mo59 O141 167.4(6) . .
O144 Mo59 O141 81.8(4) . .
O122 Mo59 O141 81.5(4) . .
O142 Mo59 O215 165.3(6) . .
O143 Mo59 O215 91.3(6) . .
O144 Mo59 O215 78.6(4) . .
O122 Mo59 O215 80.5(5) . .
O141 Mo59 O215 76.3(5) . .
O114 Mo60 O116 104.4(7) . 2_755
O114 Mo60 O115 98.8(5) . 2_755
O116 Mo60 O115 106.9(5) 2_755 2_755
O114 Mo60 O111 95.6(5) . .
O116 Mo60 O111 89.1(4) 2_755 .
O115 Mo60 O111 154.9(4) 2_755 .
O114 Mo60 O110 94.3(4) . .
O116 Mo60 O110 152.5(5) 2_755 .
O115 Mo60 O110 89.5(4) 2_755 .
O111 Mo60 O110 68.9(3) . .
O114 Mo60 O113 170.0(5) . .
O116 Mo60 O113 84.7(6) 2_755 .
O115 Mo60 O113 82.0(4) 2_755 .
O111 Mo60 O113 80.2(4) . .
O110 Mo60 O113 75.7(4) . .
O212 Mo61 O213 101.3(9) . .
O212 Mo61 O187 98.5(5) . .
O213 Mo61 O187 98.7(7) . .
O212 Mo61 O197 95.5(6) . .
O213 Mo61 O197 96.7(9) . .
O187 Mo61 O197 156.7(7) . .
O212 Mo61 O4 167.4(8) . .
O213 Mo61 O4 91.1(7) . .
O187 Mo61 O4 81.4(4) . .
O197 Mo61 O4 81.0(5) . .
O212 Mo61 O214 89.8(8) . .
O213 Mo61 O214 168.9(7) . .
O187 Mo61 O214 79.4(5) . .
O197 Mo61 O214 82.0(8) . .
O4 Mo61 O214 77.8(5) . .
O58 Mo62 O222 104.2(6) . .
O58 Mo62 O59 101.6(6) . .
O222 Mo62 O59 103.6(5) . .
O58 Mo62 O57 95.2(5) . .
O222 Mo62 O57 93.4(4) . .
O59 Mo62 O57 152.2(5) . .
O58 Mo62 O56 95.1(5) . .
O222 Mo62 O56 154.1(5) . .
O59 Mo62 O56 88.9(4) . .
O57 Mo62 O56 67.5(4) . .
O58 Mo62 O223 172.9(6) . .
O222 Mo62 O223 81.4(5) . .
O59 Mo62 O223 81.0(6) . .
O57 Mo62 O223 79.9(5) . .
O56 Mo62 O223 78.3(4) . .
O71 Mo63 O204 106.5(5) . .
O71 Mo63 O205 93.6(6) . .
O204 Mo63 O205 93.2(7) . .
O71 Mo63 O112 92.2(6) . .
O204 Mo63 O112 91.1(7) . .
O205 Mo63 O112 171.4(5) . .
O71 Mo63 O72 94.1(4) . .
O204 Mo63 O72 159.0(5) . .
O205 Mo63 O72 89.2(5) . .
O112 Mo63 O72 84.1(5) . .
O71 Mo63 O111 162.1(4) . .
O204 Mo63 O111 91.3(5) . .
O205 Mo63 O111 86.3(4) . .
O112 Mo63 O111 86.2(5) . .
O72 Mo63 O111 68.0(4) . .
O199 Mo64 O197 108.9(6) . .
O199 Mo64 O198 95.3(7) . .
O197 Mo64 O198 96.1(9) . .
O199 Mo64 O15 94.1(5) . .
O197 Mo64 O15 154.6(6) . .
O198 Mo64 O15 92.1(6) . .
O199 Mo64 O196 91.1(7) . .
O197 Mo64 O196 84.8(9) . .
O198 Mo64 O196 172.9(6) . .
O15 Mo64 O196 84.3(6) . .
O199 Mo64 O14 161.9(5) . .
O197 Mo64 O14 88.7(5) . .
O198 Mo64 O14 86.6(5) . .
O15 Mo64 O14 67.8(4) . .
O196 Mo64 O14 86.3(5) . .
O116 M60 O115 104.9(8) 2_755 2_755
O83 Ce1 O221 131.7(4) . .
O83 Ce1 O80 69.8(3) . .
O221 Ce1 O80 132.3(4) . .
O83 Ce1 O225 73.1(4) . .
O221 Ce1 O225 146.1(5) . .
O80 Ce1 O225 73.1(4) . .
O83 Ce1 O220 102.7(5) . .
O221 Ce1 O220 79.0(6) . .
O80 Ce1 O220 145.0(4) . .
O225 Ce1 O220 72.0(5) . .
O83 Ce1 O219 144.1(5) . .
O221 Ce1 O219 81.9(6) . .
O80 Ce1 O219 98.1(6) . .
O225 Ce1 O219 71.1(5) . .
O220 Ce1 O219 67.4(6) . .
O83 Ce1 O222 130.3(3) . .
O221 Ce1 O222 70.6(4) . .
O80 Ce1 O222 66.4(3) . .
O225 Ce1 O222 113.7(5) . .
O220 Ce1 O222 126.6(5) . .
O219 Ce1 O222 65.7(5) . .
O83 Ce1 O81 74.3(4) . .
O221 Ce1 O81 74.8(5) . .
O80 Ce1 O81 72.9(4) . .
O225 Ce1 O81 139.1(4) . .
O220 Ce1 O81 139.8(4) . .
O219 Ce1 O81 136.0(5) . .
O222 Ce1 O81 71.5(4) . .
O83 Ce1 O84 65.6(3) . 2_755
O221 Ce1 O84 71.8(4) . 2_755
O80 Ce1 O84 131.1(3) . 2_755
O225 Ce1 O84 110.5(4) . 2_755
O220 Ce1 O84 66.2(4) . 2_755
O219 Ce1 O84 130.0(6) . 2_755
O222 Ce1 O84 135.7(4) . 2_755
O81 Ce1 O84 76.9(4) . 2_755
O200 Ce2 O50 146.5(7) . .
O200 Ce2 O66 123.3(13) . .
O50 Ce2 O66 68.0(3) . .
O200 Ce2 O226 70.8(10) . .
O50 Ce2 O226 130.8(5) . .
O66 Ce2 O226 127.6(6) . .
O200 Ce2 O231 76.5(12) . .
O50 Ce2 O231 70.1(11) . .
O66 Ce2 O231 109.2(11) . .
O226 Ce2 O231 123.1(12) . .
O200 Ce2 O71 74.5(9) . .
O50 Ce2 O71 132.2(4) . .
O66 Ce2 O71 66.5(3) . .
O226 Ce2 O71 71.6(5) . .
O231 Ce2 O71 139.8(10) . .
O200 Ce2 O199 107.3(13) . .
O50 Ce2 O199 67.4(3) . .
O66 Ce2 O199 129.2(4) . .
O226 Ce2 O199 70.9(5) . .
O231 Ce2 O199 76.5(11) . .
O71 Ce2 O199 139.1(4) . .
O200 Ce2 O232 63.9(12) . .
O50 Ce2 O232 86.1(9) . .
O226 Ce2 O232 96.8(10) . .
O71 Ce2 O232 138.3(9) . .
O199 Ce2 O232 62.5(9) . .
O200 Ce2 O201 63.8(13) . .
O50 Ce2 O201 100.2(8) . .
O66 Ce2 O201 67.2(8) . .
O226 Ce2 O201 128.9(9) . .
O231 Ce2 O201 67.6(13) . .
O71 Ce2 O201 74.8(8) . .
O199 Ce2 O201 144.0(8) . .
O200 Ce2 O202 77.1(12) . .
O50 Ce2 O202 80.2(8) . .
O226 Ce2 O202 147.5(9) . .
O71 Ce2 O202 95.2(8) . .
O199 Ce2 O202 125.5(8) . .
O232 Ce2 O202 73.2(11) . .
O200 Ce2 O203 139.9(7) . .
O50 Ce2 O203 72.7(4) . .
O66 Ce2 O203 68.8(4) . .
O226 Ce2 O203 73.0(7) . .
O231 Ce2 O203 139.9(11) . .
O71 Ce2 O203 78.1(4) . .
O199 Ce2 O203 75.9(5) . .
O232 Ce2 O203 138.1(9) . .
O201 Ce2 O203 134.7(8) . .
O202 Ce2 O203 134.6(8) . .
O368 Na1 O146 130.0(13) . 2_666
Mo49 O2 Mo25 149.8(5) . .
Mo49 O4 Mo61 147.1(7) . .
Mo33 O6 Mo25 157.9(5) . .
Mo37 O7 Mo40 103.8(4) . .
Mo37 O7 Mo12 141.7(4) . .
Mo40 O7 Mo12 102.4(4) . .
Mo37 O7 Mo48 104.4(3) . .
Mo40 O7 Mo48 95.2(3) . .
Mo12 O7 Mo48 100.6(3) . .
Mo37 O8 Mo25 124.1(4) . .
Mo37 O10 Mo39 158.2(5) . .
Mo33 O12 Mo46 109.2(4) . .
Mo33 O12 Mo49 143.2(5) . .
Mo46 O12 Mo49 107.3(4) . .
Mo46 O14 Mo49 111.4(4) . .
Mo46 O14 Mo64 109.2(4) . .
Mo49 O14 Mo64 135.4(5) . .
Mo46 O15 Mo64 111.6(4) . .
Mo46 O15 Mo51 110.5(4) . .
Mo64 O15 Mo51 133.9(5) . .
Mo26 O17 Mo46 118.9(4) . .
Mo16 O18 Mo46 108.9(4) . .
Mo16 O18 Mo51 142.4(5) . .
Mo46 O18 Mo51 108.2(4) . .
Mo16 O19 Mo33 142.1(4) . .
Mo16 O19 Mo46 103.3(4) . .
Mo33 O19 Mo46 102.3(4) . .
Mo26 O21 Mo39 103.7(4) . .
Mo26 O21 Mo33 107.2(4) . .
Mo39 O21 Mo33 88.0(3) . .
Mo33 O22 Mo39 124.7(4) . .
Mo32 O26 Mo39 148.8(6) . .
Mo39 O27 Mo19 136.0(4) . .
Mo39 O27 Mo26 108.1(4) . .
Mo19 O27 Mo26 113.6(4) . .
Mo16 O28 Mo19 125.7(4) . .
Mo26 O29 Mo19 103.4(3) . .
Mo26 O29 Mo16 106.3(4) . .
Mo19 O29 Mo16 88.2(3) . .
Mo16 O30 Mo6 155.8(5) . .
Mo5 O32 Mo19 155.6(5) . .
Mo50 O33 Mo19 151.1(5) . .
Mo32 O35 Mo55 154.8(6) . .
C1 O36 Mo55 127.0(10) . .
Mo56 O37 Mo55 135.5(6) . .
Mo50 O38 Mo56 151.4(6) . .
C1 O39 Mo56 128.9(10) . .
Mo5 O43 Mo38 110.1(4) . .
Mo5 O43 Mo50 142.0(5) . .
Mo38 O43 Mo50 107.8(4) . .
Mo5 O45 Mo6 122.3(5) . .
Mo18 O46 Mo5 107.9(4) . .
Mo18 O46 Mo6 103.6(4) . .
Mo5 O46 Mo6 89.0(3) . .
Mo51 O49 Mo6 151.3(5) . .
Mo51 O50 Ce2 154.8(7) . .
Mo6 O51 Mo23 137.0(5) . .
Mo6 O51 Mo18 109.2(4) . .
Mo23 O51 Mo18 113.7(4) . .
Mo4 O53 Mo5 147.1(4) . .
Mo4 O53 Mo38 101.9(3) . .
Mo5 O53 Mo38 101.6(4) . .
Mo4 O53 Mo18 102.6(3) . .
Mo5 O53 Mo18 97.9(3) . .
Mo38 O53 Mo18 95.2(3) . .
Mo18 O54 Mo38 116.1(4) . .
Mo38 O56 Mo50 111.0(4) . .
Mo38 O56 Mo62 108.9(4) . .
Mo50 O56 Mo62 137.8(5) . .
Mo38 O57 Mo62 111.9(4) . .
Mo38 O57 Mo30 111.0(4) . .
Mo62 O57 Mo30 135.2(5) . .
Mo62 O59 Mo56 147.3(8) . .
Mo4 O60 Mo38 110.3(4) . .
Mo4 O60 Mo30 141.1(5) . .
Mo38 O60 Mo30 108.5(4) . .
Mo18 O62 Mo23 103.0(3) . .
Mo18 O62 Mo4 105.5(3) . .
Mo23 O62 Mo4 89.2(3) . .
Mo4 O63 Mo23 123.3(4) . .
Mo47 O65 Mo23 150.1(5) . .
Mo47 O66 Ce2 163.8(6) . .
Mo3 O68 Mo23 153.1(5) . .
Mo3 O70 Mo17 111.0(4) . .
Mo3 O70 Mo47 140.3(4) . .
Mo17 O70 Mo47 106.8(4) . .
Mo63 O71 Ce2 161.4(6) . .
Mo17 O72 Mo47 111.0(4) . .
Mo17 O72 Mo63 111.3(4) . .
Mo47 O72 Mo63 133.5(5) . .
Mo4 O73 Mo36 156.4(5) . .
Mo2 O74 Mo3 107.2(4) . .
Mo2 O74 Mo36 103.2(3) . .
Mo3 O74 Mo36 90.1(3) . .
Mo3 O75 Mo36 121.2(4) . .
Mo30 O78 Mo36 150.7(5) . .
Mo30 O80 Ce1 151.1(5) . .
Mo31 O83 Ce1 161.3(6) . .
Mo53 O84 Ce1 155.1(6) . 2_755
Mo31 O87 Mo15 151.4(5) . .
Mo15 O89 Mo36 138.3(4) . .
Mo15 O89 Mo2 113.0(4) . .
Mo36 O89 Mo2 108.6(4) . .
Mo1 O90 Mo3 147.1(4) . .
Mo1 O90 Mo17 101.4(3) . .
Mo3 O90 Mo17 101.9(4) . .
Mo1 O90 Mo2 102.4(3) . .
Mo3 O90 Mo2 98.2(3) . .
Mo17 O90 Mo2 95.7(3) . .
Mo1 O94 Mo15 123.2(5) . .
Mo2 O95 Mo17 116.6(4) . .
Mo2 O96 Mo15 103.2(3) . .
Mo2 O96 Mo1 106.8(3) . .
Mo15 O96 Mo1 89.7(3) . .
Mo29 O98 Mo53 111.9(4) . .
Mo29 O98 Mo31 110.7(4) . 2_755
Mo53 O98 Mo31 133.0(5) . 2_755
Mo22 O101 Mo29 110.6(4) . .
Mo22 O101 Mo31 141.0(4) . 2_755
Mo29 O101 Mo31 107.1(4) . 2_755
Mo42 O103 Mo29 117.7(4) . .
Mo22 O104 Mo28 140.9(5) . .
Mo22 O104 Mo29 103.6(4) . .
Mo28 O104 Mo29 102.4(4) . .
Mo22 O104 Mo42 101.6(4) . .
Mo28 O104 Mo42 104.1(3) . .
Mo29 O104 Mo42 96.2(3) . .
Mo22 O106 Mo15 156.9(5) 2_755 .
Mo42 O107 Mo35 103.1(4) . .
Mo42 O107 Mo22 107.0(4) . .
Mo35 O107 Mo22 89.1(3) . .
Mo22 O108 Mo35 124.5(5) . .
Mo1 O109 Mo35 155.7(5) 2_755 .
Mo1 O110 Mo17 110.3(4) . .
Mo1 O110 Mo60 143.0(5) . .
Mo17 O110 Mo60 106.5(4) . .
Mo17 O111 Mo60 110.3(4) . .
Mo17 O111 Mo63 109.6(4) . .
Mo60 O111 Mo63 132.9(5) . .
Mo60 O115 M60 20.6(4) 2_755 2_755
Mo60 O115 Mo35 150.8(5) 2_755 .
M60 O115 Mo35 149.9(6) 2_755 .
Mo60 O116 M60 22.1(4) 2_755 2_755
Mo60 O116 Mo52 154.6(6) 2_755 .
M60 O116 Mo52 146.9(8) 2_755 .
Mo27 O119 Mo35 136.3(5) . .
Mo27 O119 Mo42 113.3(4) . .
Mo35 O119 Mo42 108.5(4) . .
Mo29 O121 Mo41 111.0(5) . .
Mo29 O121 Mo53 108.7(4) . .
Mo41 O121 Mo53 138.1(5) . .
Mo53 O122 Mo59 159.6(6) . .
Mo41 O125 Mo7 148.9(6) . .
Mo28 O126 Mo29 109.1(4) . .
Mo28 O126 Mo41 142.9(4) . .
Mo29 O126 Mo41 106.7(4) . .
Mo42 O128 Mo27 102.9(3) . .
Mo42 O128 Mo28 107.1(3) . .
Mo27 O128 Mo28 88.3(3) . .
Mo28 O129 Mo27 124.2(5) . .
Mo24 O131 Mo27 148.4(5) . .
Mo24 O132 Mo44 152.6(5) . .
C23 O133 Mo44 131.3(13) . .
Mo44 O134 Mo52 135.9(5) . .
Mo57 O137 Mo44 157.8(6) . .
Mo8 O139 Mo27 158.4(5) . .
Mo28 O140 Mo7 157.7(5) . .
Mo41 O141 Mo59 147.5(6) . .
Mo58 O144 Mo59 140.6(6) . .
C12 O145 Mo58 141.8(13) . .
Mo58 O146 Na1 153.5(8) . 2_664
Mo45 O148 Mo58 157.5(6) . .
Mo43 O149 Mo58 155.4(6) . .
Mo43 O152 Mo9 146.8(5) . .
Mo45 O154 Mo55 157.2(6) . .
Mo40 O156 Mo45 109.3(4) . .
Mo40 O156 Mo32 110.7(4) . .
Mo45 O156 Mo32 134.0(5) . .
Mo40 O157 Mo45 109.3(4) . .
Mo40 O157 Mo43 111.4(4) . .
Mo45 O157 Mo43 138.5(4) . .
Mo48 O159 Mo40 116.7(4) . .
Mo37 O160 Mo40 110.1(4) . .
Mo37 O160 Mo32 141.3(5) . .
Mo40 O160 Mo32 108.6(4) . .
Mo34 O162 Mo7 102.4(4) . .
Mo34 O162 Mo8 108.8(4) . .
Mo7 O162 Mo8 89.4(3) . .
Mo8 O163 Mo7 122.3(4) . .
Mo8 O164 Mo20 109.2(4) . .
Mo8 O164 Mo24 142.1(4) . .
Mo20 O164 Mo24 108.4(4) . .
Mo20 O165 Mo57 109.5(4) . .
Mo20 O165 Mo24 110.3(4) . .
Mo57 O165 Mo24 140.0(4) . .
Mo20 O169 Mo57 110.1(4) . .
Mo20 O169 Mo21 110.6(4) . .
Mo57 O169 Mo21 136.6(5) . .
Mo10 O170 Mo8 141.7(4) . .
Mo10 O170 Mo20 103.2(4) . .
Mo8 O170 Mo20 103.2(4) . .
Mo10 O170 Mo34 104.5(4) . .
Mo8 O170 Mo34 100.0(3) . .
Mo20 O170 Mo34 95.6(3) . .
Mo34 O171 Mo20 116.5(4) . .
Mo9 O173 Mo7 139.3(5) . .
Mo9 O173 Mo34 112.0(4) . .
Mo7 O173 Mo34 106.5(4) . .
Mo10 O174 Mo9 123.2(4) . .
Mo34 O175 Mo9 103.1(4) . .
Mo34 O175 Mo10 105.4(4) . .
Mo9 O175 Mo10 88.7(3) . .
Mo12 O177 Mo9 158.7(5) . .
Mo12 O178 Mo40 108.1(4) . .
Mo12 O178 Mo43 142.1(5) . .
Mo40 O178 Mo43 109.1(4) . .
Mo48 O180 Mo11 103.3(4) . .
Mo48 O180 Mo12 108.8(4) . .
Mo11 O180 Mo12 88.9(3) . .
Mo10 O182 Mo20 108.5(4) . .
Mo10 O182 Mo21 142.3(5) . .
Mo20 O182 Mo21 107.9(4) . .
Mo21 O185 Mo54 156.9(6) . .
Mo54 O187 Mo61 132.2(6) . .
Mo21 O188 Mo11 148.5(5) . .
Mo10 O190 Mo11 157.7(5) . .
Mo25 O192 Mo11 137.8(5) . .
Mo25 O192 Mo48 113.4(4) . .
Mo11 O192 Mo48 106.3(4) . .
Mo12 O193 Mo11 120.9(4) . .
Mo48 O194 Mo25 103.1(4) . .
Mo48 O194 Mo37 106.9(4) . .
Mo25 O194 Mo37 88.3(3) . .
Mo64 O197 Mo61 154.7(11) . .
Mo64 O199 Ce2 161.6(6) . .
Mo63 O204 Mo52 155.9(9) . 2_755
C23 O207 Mo52 127.9(11) . .
Mo62 O222 Ce1 161.2(6) . .
Mo57 O224 Mo54 142.9(9) . .
C5 N2 C7 108.8(16) . .
C16 N4 C18 110.6(19) . .
C29 N5 C27 110.8(19) . .
O36 C1 O39 126.8(15) . .
O36 C1 C2 117.8(15) . .
O39 C1 C2 115.3(14) . .
N1 C2 C1 112.0(14) . .
N1 C2 C3 109.7(12) . .
C1 C2 C3 112.9(13) . .
C2 C3 C4 112.7(13) . .
C5 C4 C6 108.4(15) . .
C5 C4 C3 128.8(15) . .
C6 C4 C3 122.8(15) . .
C4 C5 N2 110.5(16) . .
C4 C6 C11 137.2(19) . .
C4 C6 C7 106.4(16) . .
C11 C6 C7 116(2) . .
N2 C7 C8 131(2) . .
N2 C7 C6 105.7(17) . .
C8 C7 C6 124(2) . .
C7 C8 C9 115(2) . .
C10 C9 C8 122(2) . .
C9 C10 C11 122(3) . .
C6 C11 C10 120(2) . .
O145 C12 O230 125(2) . .
O145 C12 C13 116.7(18) . .
O230 C12 C13 118(2) . .
N3 C13 C12 109.5(16) . .
N3 C13 C14 111.1(16) . .
C12 C13 C14 108.4(17) . .
C15 C14 C13 108.5(18) . .
C16 C15 C17 106.4(18) . .
C16 C15 C14 125.1(19) . .
C17 C15 C14 128.5(19) . .
N4 C16 C15 108(2) . .
C22 C17 C18 118(2) . .
C22 C17 C15 135(2) . .
C18 C17 C15 106.8(19) . .
N4 C18 C19 129(2) . .
N4 C18 C17 108(2) . .
C19 C18 C17 123(2) . .
C20 C19 C18 115(3) . .
C19 C20 C21 125(3) . .
C22 C21 C20 118(3) . .
C21 C22 C17 120(3) . .
O207 C23 O133 128.3(17) . .
O207 C23 C24 122.3(16) . .
O133 C23 C24 109.0(18) . .
C25 C24 N6 108(2) . .
C25 C24 C23 93(2) . .
N6 C24 C23 109.1(19) . .
C24 C25 C26 97(2) . .
C27 C26 C28 108(2) . .
C27 C26 C25 120(2) . .
C28 C26 C25 130(2) . .
N5 C27 C26 109(2) . .
C26 C28 C29 104(2) . .
C26 C28 C32 132(3) . .
C29 C28 C32 124(3) . .
N5 C29 C30 130(3) . .
N5 C29 C28 108(2) . .
C30 C29 C28 122(3) . .
C33 C30 C29 117(5) . .
C33 C31 C32 121(4) . .
C28 C32 C31 110(3) . .
C30 C33 C31 127(6) . .
O227 C34 O228 123(3) . .
O227 C34 C35 121(2) . .
O228 C34 C35 115(2) . .
C34 C35 N7 112.4(17) . .
C34 C35 C36 112(2) . .
N7 C35 C36 110.8(16) . .
C37 C36 C35 113.3(16) . .
O229 C37 C39 121.2(19) . .
O229 C37 C36 117.8(17) . .
C39 C37 C36 121.0(16) . .
C44 C39 C40 117.0(17) . .
C44 C39 C37 122.9(17) . .
C40 C39 C37 120.1(17) . .
C41 C40 C39 121.7(19) . .
C42 C41 C40 118.8(18) . .
C41 C42 C43 121.9(17) . .
C44 C43 C42 118(2) . .
C43 C44 C39 122.2(18) . .
C43 C44 N8 118.1(19) . .
C39 C44 N8 119.6(17) . .

loop_
_geom_bond_atom_site_label_1
_geom_bond_atom_site_label_2
_geom_bond_distance
_geom_bond_site_symmetry_2
Mo1 O93 1.674(9) .
Mo1 O109 1.871(9) 2_755
Mo1 O94 1.875(9) .
Mo1 O110 1.984(9) .
Mo1 O90 2.089(8) .
Mo1 O96 2.376(8) .
Mo2 O88 1.688(9) .
Mo2 O95 1.775(8) .
Mo2 O74 1.909(8) .
Mo2 O96 2.000(8) .
Mo2 O89 2.132(8) .
Mo2 O90 2.421(9) .
Mo3 O91 1.692(9) .
Mo3 O68 1.862(9) .
Mo3 O75 1.889(9) .
Mo3 O70 1.974(8) .
Mo3 O90 2.090(8) .
Mo3 O74 2.322(9) .
Mo4 O61 1.674(9) .
Mo4 O73 1.863(9) .
Mo4 O63 1.871(9) .
Mo4 O60 1.991(9) .
Mo4 O53 2.087(8) .
Mo4 O62 2.402(8) .
Mo5 O44 1.680(10) .
Mo5 O32 1.852(9) .
Mo5 O45 1.869(9) .
Mo5 O43 1.994(9) .
Mo5 O53 2.108(8) .
Mo5 O46 2.366(8) .
Mo6 O48 1.664(10) .
Mo6 O30 1.898(9) .
Mo6 O45 1.923(9) .
Mo6 O49 1.958(9) .
Mo6 O51 1.990(9) .
Mo6 O46 2.373(8) .
Mo7 O161 1.667(9) .
Mo7 O140 1.916(9) .
Mo7 O163 1.940(9) .
Mo7 O125 1.951(10) .
Mo7 O173 2.017(9) .
Mo7 O162 2.335(9) .
Mo8 O195 1.677(9) .
Mo8 O139 1.839(8) .
Mo8 O163 1.864(9) .
Mo8 O164 1.998(8) .
Mo8 O170 2.073(8) .
Mo8 O162 2.403(9) .
Mo9 O176 1.695(9) .
Mo9 O177 1.911(9) .
Mo9 O174 1.935(9) .
Mo9 O152 1.976(9) .
Mo9 O173 1.988(8) .
Mo9 O175 2.291(9) .
Mo10 O181 1.668(9) .
Mo10 O190 1.850(8) .
Mo10 O174 1.862(8) .
Mo10 O182 1.990(9) .
Mo10 O170 2.061(8) .
Mo10 O175 2.484(9) .
Mo11 O191 1.680(9) .
Mo11 O190 1.914(8) .
Mo11 O193 1.954(8) .
Mo11 O188 1.971(9) .
Mo11 O192 2.000(9) .
Mo11 O180 2.294(8) .
Mo12 O179 1.681(9) .
Mo12 O177 1.840(9) .
Mo12 O193 1.853(8) .
Mo12 O178 1.999(9) .
Mo12 O7 2.087(8) .
Mo12 O180 2.434(8) .
Mo15 O97 1.677(9) .
Mo15 O106 1.901(8) .
Mo15 O94 1.922(10) .
Mo15 O87 1.955(9) .
Mo15 O89 1.972(8) .
Mo15 O96 2.360(8) .
Mo16 O20 1.688(9) .
Mo16 O28 1.854(9) .
Mo16 O30 1.860(9) .
Mo16 O18 2.003(9) .
Mo16 O19 2.056(9) .
Mo16 O29 2.490(8) .
Mo17 O92 1.696(9) .
Mo17 O111 1.986(9) .
Mo17 O110 2.007(9) .
Mo17 O72 2.008(9) .
Mo17 O70 2.015(8) .
Mo17 O90 2.144(8) .
Mo17 O95 2.201(8) .
Mo18 O52 1.669(9) .
Mo18 O54 1.773(9) .
Mo18 O46 1.883(8) .
Mo18 O62 2.050(8) .
Mo18 O51 2.129(9) .
Mo18 O53 2.453(8) .
Mo19 O34 1.672(9) .
Mo19 O32 1.911(9) .
Mo19 O28 1.930(9) .
Mo19 O33 1.974(9) .
Mo19 O27 2.008(9) .
Mo19 O29 2.346(8) .
Mo20 O209 1.693(9) .
Mo20 O169 1.981(9) .
Mo20 O165 1.996(8) .
Mo20 O164 2.001(9) .
Mo20 O182 2.014(9) .
Mo20 O170 2.085(9) .
Mo20 O171 2.198(9) .
Mo21 O183 1.690(9) .
Mo21 O185 1.756(9) .
Mo21 O188 1.840(9) .
Mo21 O169 2.063(9) .
Mo21 O182 2.099(8) .
Mo21 O184 2.339(9) .
Mo22 O105 1.665(9) .
Mo22 O106 1.849(8) 2_755
Mo22 O108 1.860(9) .
Mo22 O101 1.989(9) .
Mo22 O104 2.066(9) .
Mo22 O107 2.458(8) .
Mo23 O64 1.671(9) .
Mo23 O68 1.909(9) .
Mo23 O63 1.922(9) .
Mo23 O65 1.952(9) .
Mo23 O51 1.990(9) .
Mo23 O62 2.351(8) .
Mo24 O138 1.689(9) .
Mo24 O132 1.764(9) .
Mo24 O131 1.828(9) .
Mo24 O165 2.062(8) .
Mo24 O164 2.104(8) .
Mo24 O136 2.374(9) .
Mo25 O1 1.672(9) .
Mo25 O6 1.897(9) .
Mo25 O8 1.936(9) .
Mo25 O2 1.967(9) .
Mo25 O192 1.993(9) .
Mo25 O194 2.350(8) .
Mo26 O31 1.662(9) .
Mo26 O17 1.764(9) .
Mo26 O21 1.891(9) .
Mo26 O29 2.041(9) .
Mo26 O27 2.111(9) .
Mo27 O130 1.667(10) .
Mo27 O139 1.908(8) .
Mo27 O129 1.945(9) .
Mo27 O131 1.973(9) .
Mo27 O119 1.991(8) .
Mo27 O128 2.344(8) .
Mo28 O127 1.684(9) .
Mo28 O129 1.843(10) .
Mo28 O140 1.850(8) .
Mo28 O126 1.986(9) .
Mo28 O104 2.069(8) .
Mo28 O128 2.459(8) .
Mo29 O102 1.683(9) .
Mo29 O121 1.988(10) .
Mo29 O98 1.993(9) .
Mo29 O101 2.010(8) .
Mo29 O126 2.020(8) .
Mo29 O104 2.117(9) .
Mo29 O103 2.225(8) .
Mo30 O77 1.697(10) .
Mo30 O80 1.742(9) .
Mo30 O78 1.828(9) .
Mo30 O57 2.055(9) .
Mo30 O60 2.123(9) .
Mo30 O79 2.318(9) .
Mo31 O86 1.703(9) .
Mo31 O83 1.768(10) .
Mo31 O87 1.829(9) .
Mo31 O98 2.059(8) 2_755
Mo31 O101 2.135(9) 2_755
Mo31 O85 2.346(10) .
Mo32 O25 1.692(10) .
Mo32 O35 1.755(10) .
Mo32 O26 1.824(9) .
Mo32 O156 2.066(9) .
Mo32 O160 2.100(9) .
Mo32 O24 2.354(11) .
Mo33 O11 1.672(9) .
Mo33 O22 1.841(9) .
Mo33 O6 1.849(9) .
Mo33 O12 1.991(9) .
Mo33 O19 2.068(9) .
Mo33 O21 2.480(8) .
Mo34 O172 1.672(10) .
Mo34 O171 1.796(9) .
Mo34 O162 1.895(9) .
Mo34 O175 2.044(9) .
Mo34 O173 2.110(9) .
Mo34 O170 2.494(8) .
Mo35 O117 1.677(9) .
Mo35 O109 1.899(8) .
Mo35 O108 1.937(9) .
Mo35 O115 1.956(9) .
Mo35 O119 2.025(8) .
Mo35 O107 2.331(9) .
Mo36 O76 1.676(9) .
Mo36 O73 1.903(8) .
Mo36 O75 1.921(9) .
Mo36 O78 1.963(9) .
Mo36 O89 2.012(8) .
Mo36 O74 2.371(8) .
Mo37 O9 1.676(9) .
Mo37 O10 1.831(9) .
Mo37 O8 1.860(9) .
Mo37 O160 1.989(9) .
Mo37 O7 2.073(8) .
Mo37 O194 2.464(8) .
Mo38 O55 1.686(10) .
Mo38 O56 1.971(9) .
Mo38 O60 1.992(9) .
Mo38 O57 1.997(9) .
Mo38 O43 2.004(9) .
Mo38 O53 2.122(8) .
Mo38 O54 2.209(8) .
Mo39 O23 1.673(9) .
Mo39 O10 1.928(9) .
Mo39 O22 1.932(9) .
Mo39 O26 1.979(9) .
Mo39 O27 2.004(8) .
Mo39 O21 2.329(9) .
Mo40 O158 1.685(9) .
Mo40 O156 1.979(9) .
Mo40 O157 1.993(8) .
Mo40 O160 1.997(9) .
Mo40 O178 2.010(9) .
Mo40 O7 2.078(9) .
Mo40 O159 2.197(8) .
Mo41 O124 1.690(9) .
Mo41 O141 1.747(10) .
Mo41 O125 1.858(9) .
Mo41 O121 2.042(8) .
Mo41 O126 2.121(10) .
Mo41 O123 2.343(10) .
Mo42 O120 1.673(9) .
Mo42 O103 1.776(8) .
Mo42 O107 1.920(8) .
Mo42 O128 2.002(8) .
Mo42 O119 2.087(9) .
Mo42 O104 2.482(9) .
Mo43 O150 1.715(9) .
Mo43 O149 1.752(9) .
Mo43 O152 1.829(9) .
Mo43 O157 2.059(9) .
Mo43 O178 2.099(8) .
Mo43 O151 2.371(9) .
Mo44 O208 1.690(12) .
Mo44 O135 1.701(11) .
Mo44 O134 1.878(9) .
Mo44 O137 2.026(10) .
Mo44 O132 2.211(9) .
Mo44 O133 2.227(11) .
Mo45 O153 1.687(11) .
Mo45 O154 1.781(10) .
Mo45 O148 1.784(10) .
Mo45 O157 2.042(9) .
Mo45 O156 2.056(9) .
Mo45 O155 2.448(11) .
Mo46 O13 1.690(9) .
Mo46 O14 1.974(9) .
Mo46 O12 1.999(9) .
Mo46 O15 2.005(9) .
Mo46 O18 2.011(9) .
Mo46 O19 2.108(9) .
Mo46 O17 2.234(8) .
Mo47 O69 1.674(11) .
Mo47 O66 1.725(10) .
Mo47 O65 1.839(9) .
Mo47 O72 2.042(10) .
Mo47 O70 2.141(9) .
Mo47 O67 2.368(10) .
Mo48 O189 1.668(9) .
Mo48 O159 1.777(9) .
Mo48 O180 1.901(8) .
Mo48 O194 2.034(8) .
Mo48 O192 2.120(9) .
Mo48 O7 2.499(8) .
Mo49 O5 1.701(10) .
Mo49 O4 1.752(10) .
Mo49 O2 1.845(9) .
Mo49 O14 2.040(9) .
Mo49 O12 2.117(9) .
Mo49 O3 2.343(12) .
Mo50 O42 1.708(11) .
Mo50 O38 1.765(9) .
Mo50 O33 1.829(9) .
Mo50 O56 2.057(9) .
Mo50 O43 2.104(9) .
Mo50 O41 2.365(10) .
Mo51 O47 1.695(11) .
Mo51 O50 1.736(11) .
Mo51 O49 1.824(9) .
Mo51 O15 2.051(9) .
Mo51 O18 2.104(9) .
Mo51 O16 2.359(11) .
Mo52 O206 1.673(14) .
Mo52 O118 1.695(11) .
Mo52 O134 1.935(10) .
Mo52 O204 1.972(12) 2_755
Mo52 O116 2.224(11) .
Mo52 O207 2.235(14) .
Mo53 O84 1.714(10) .
Mo53 O100 1.771(12) .
Mo53 O122 1.819(10) .
Mo53 O98 2.051(9) .
Mo53 O121 2.135(9) .
Mo53 O99 2.244(12) .
Mo54 O210 1.693(12) .
Mo54 O211 1.791(14) .
Mo54 O187 1.867(10) .
Mo54 O224 2.040(11) .
Mo54 O185 2.197(10) .
Mo54 O186 2.214(13) .
Mo55 O217 1.694(12) .
Mo55 O218 1.715(11) .
Mo55 O37 1.911(10) .
Mo55 O154 2.025(10) .
Mo55 O35 2.189(10) .
Mo55 O36 2.277(11) .
Mo56 O216 1.686(14) .
Mo56 O40 1.705(12) .
Mo56 O37 1.906(10) .
Mo56 O59 1.990(11) .
Mo56 O38 2.208(9) .
Mo56 O39 2.246(12) .
Mo57 O167 1.665(12) .
Mo57 O137 1.779(10) .
Mo57 O224 1.801(11) .
Mo57 O169 2.049(8) .
Mo57 O165 2.049(9) .
Mo57 O166 2.361(13) .
Mo58 O147 1.695(11) .
Mo58 O146 1.707(11) .
Mo58 O144 1.833(10) .
Mo58 O148 2.032(11) .
Mo58 O149 2.215(10) .
Mo58 O145 2.215(11) .
Mo59 O142 1.688(13) .
Mo59 O143 1.695(12) .
Mo59 O144 1.917(9) .
Mo59 O122 1.965(10) .
Mo59 O141 2.203(11) .
Mo59 O215 2.278(13) .
Mo60 O114 1.712(12) .
Mo60 O116 1.731(10) 2_755
Mo60 O115 1.836(9) 2_755
Mo60 O111 2.050(9) .
Mo60 O110 2.127(9) .
Mo60 O113 2.306(12) .
Mo61 O212 1.708(12) .
Mo61 O213 1.728(17) .
Mo61 O187 1.918(10) .
Mo61 O197 1.948(13) .
Mo61 O4 2.193(11) .
Mo61 O214 2.264(17) .
Mo62 O58 1.726(13) .
Mo62 O222 1.735(10) .
Mo62 O59 1.825(11) .
Mo62 O57 2.027(9) .
Mo62 O56 2.124(9) .
Mo62 O223 2.360(13) .
Mo63 O71 1.713(10) .
Mo63 O204 1.767(10) .
Mo63 O205 1.987(14) .
Mo63 O112 2.021(12) .
Mo63 O72 2.045(9) .
Mo63 O111 2.106(10) .
Mo64 O199 1.706(11) .
Mo64 O197 1.778(12) .
Mo64 O198 1.929(15) .
Mo64 O15 2.030(9) .
Mo64 O196 2.081(17) .
Mo64 O14 2.120(10) .
M60 O116 1.742(17) 2_755
M60 O115 1.873(17) 2_755
Ce1 O83 2.446(10) .
Ce1 O221 2.490(12) .
Ce1 O80 2.501(9) .
Ce1 O225 2.503(12) .
Ce1 O220 2.530(13) .
Ce1 O219 2.539(13) .
Ce1 O222 2.543(10) .
Ce1 O81 2.547(12) .
Ce1 O84 2.611(9) 2_755
Ce2 O200 2.440(18) .
Ce2 O50 2.473(11) .
Ce2 O66 2.477(10) .
Ce2 O226 2.484(15) .
Ce2 O231 2.51(4) .
Ce2 O71 2.537(10) .
Ce2 O199 2.547(11) .
Ce2 O232 2.55(4) .
Ce2 O201 2.55(3) .
Ce2 O202 2.56(3) .
Ce2 O203 2.569(12) .
Na1 O368 2.34(5) .
Na1 O146 2.630(19) 2_666
O36 C1 1.247(19) .
O39 C1 1.26(2) .
O133 C23 1.24(2) .
O145 C12 1.23(2) .
O207 C23 1.24(3) .
O227 C34 1.25(3) .
O228 C34 1.34(3) .
O229 C37 1.25(2) .
O230 C12 1.27(3) .
N1 C2 1.46(2) .
N2 C5 1.36(2) .
N2 C7 1.37(2) .
N3 C13 1.47(3) .
N4 C16 1.35(3) .
N4 C18 1.39(3) .
N5 C29 1.31(3) .
N5 C27 1.31(2) .
N6 C24 1.44(4) .
N7 C35 1.52(3) .
N8 C44 1.45(3) .
C1 C2 1.52(2) .
C2 C3 1.55(2) .
C3 C4 1.55(2) .
C4 C5 1.32(2) .
C4 C6 1.39(3) .
C6 C11 1.41(3) .
C6 C7 1.44(3) .
C7 C8 1.43(3) .
C8 C9 1.44(4) .
C9 C10 1.34(4) .
C10 C11 1.43(3) .
C12 C13 1.54(3) .
C13 C14 1.62(3) .
C14 C15 1.50(3) .
C15 C16 1.44(3) .
C15 C17 1.44(3) .
C17 C22 1.41(3) .
C17 C18 1.42(3) .
C18 C19 1.42(3) .
C19 C20 1.36(4) .
C20 C21 1.43(4) .
C21 C22 1.40(4) .
C23 C24 1.66(4) .
C24 C25 1.39(3) .
C25 C26 1.79(4) .
C26 C27 1.35(3) .
C26 C28 1.39(3) .
C28 C29 1.41(4) .
C28 C32 1.42(4) .
C29 C30 1.39(5) .
C30 C33 1.29(6) .
C31 C33 1.38(6) .
C31 C32 1.52(5) .
C34 C35 1.47(4) .
C35 C36 1.52(2) .
C36 C37 1.48(3) .
C37 C39 1.45(3) .
C39 C44 1.41(3) .
C39 C40 1.42(2) .
C40 C41 1.39(2) .
C41 C42 1.39(3) .
C42 C43 1.40(3) .
C43 C44 1.39(3) .
